data_4126808
loop_
_publ_author_name
'Liu, Kanglei'
'Lalancette, Roger A.'
'J\"akle, Frieder'

_publ_section_title
;
 B-N Lewis Pair Functionalization of Anthracene: Structural Dynamics,
 Optoelectronic Properties, and O2 Sensitization.
;
_journal_name_full 'Journal of the American Chemical Society'
_journal_paper_doi 10.1021/jacs.7b11062
_journal_year 2017
_chemical_formula_moiety 'C50 H38 B2 N2 O2'
_chemical_formula_sum 'C50 H38 B2 N2 O2'
_chemical_formula_weight 720.44
_space_group_crystal_system monoclinic
_space_group_IT_number 14
_space_group_name_Hall '-P 2ybc'
_space_group_name_H-M_alt 'P 1 21/c 1'
_symmetry_space_group_name_Hall '-P 2ybc'
_symmetry_space_group_name_H-M 'P 1 21/c 1'
_atom_sites_solution_hydrogens geom
_atom_sites_solution_primary direct
_atom_sites_solution_secondary difmap
_audit_creation_method SHELXL-2014/7
_cell_angle_alpha 90
_cell_angle_beta 105.289(1)
_cell_angle_gamma 90
_cell_formula_units_Z 12
_cell_length_a 20.9780(5)
_cell_length_b 22.2093(5)
_cell_length_c 30.0446(7)
_cell_measurement_reflns_used 9894
_cell_measurement_temperature 100(2)
_cell_measurement_theta_max 66.64
_cell_measurement_theta_min 2.18
_cell_volume 13502.6(5)
_computing_cell_refinement 'Bruker SAINT'
_computing_data_collection 'Bruker APEX2'
_computing_data_reduction 'Bruker SAINT'
_computing_molecular_graphics 'Bruker SHELXTL'
_computing_publication_material 'Bruker SHELXT'
_computing_structure_refinement 'SHELXL-2014 (Sheldrick 2014)'
_computing_structure_solution 'SHELXS-97 (Sheldrick 2008)'
_diffrn_ambient_temperature 100(2)
_diffrn_measured_fraction_theta_full 0.978
_diffrn_measured_fraction_theta_max 0.959
_diffrn_measurement_device_type 'Bruker APEX-II CCD'
_diffrn_measurement_method '\f and \w scans'
_diffrn_radiation_type CuK\a
_diffrn_radiation_wavelength 1.54178
_diffrn_reflns_av_R_equivalents 0.0978
_diffrn_reflns_av_unetI/netI 0.1015
_diffrn_reflns_Laue_measured_fraction_full 0.978
_diffrn_reflns_Laue_measured_fraction_max 0.959
_diffrn_reflns_limit_h_max 23
_diffrn_reflns_limit_h_min -25
_diffrn_reflns_limit_k_max 26
_diffrn_reflns_limit_k_min -23
_diffrn_reflns_limit_l_max 36
_diffrn_reflns_limit_l_min -35
_diffrn_reflns_number 125275
_diffrn_reflns_point_group_measured_fraction_full 0.978
_diffrn_reflns_point_group_measured_fraction_max 0.959
_diffrn_reflns_theta_full 67.679
_diffrn_reflns_theta_max 68.903
_diffrn_reflns_theta_min 2.183
_diffrn_source 'fine-focus sealed tube'
_exptl_absorpt_coefficient_mu 0.494
_exptl_absorpt_correction_T_max 0.973
_exptl_absorpt_correction_T_min 0.844
_exptl_absorpt_correction_type numerical
_exptl_absorpt_process_details 'SADABS (Sheldrick, 2008a)'
_exptl_crystal_colour pink
_exptl_crystal_density_diffrn 1.063
_exptl_crystal_description needle
_exptl_crystal_F_000 4536
_exptl_crystal_size_max 0.500
_exptl_crystal_size_mid 0.103
_exptl_crystal_size_min 0.069
_platon_squeeze_details
;
There were approximately 13.5 disordered hexane molecules per cell,
which ends up to be about 1 per molecular unit. (675 electrons/cell)
;
_refine_diff_density_max 0.428
_refine_diff_density_min -0.341
_refine_diff_density_rms 0.098
_refine_ls_extinction_coef 0.00016(1)
_refine_ls_extinction_expression Fc^*^=kFc[1+0.001xFc^2^\l^3^/sin(2\q)]^-1/4^
_refine_ls_extinction_method 'SHELXL-2014/7 (Sheldrick 2014'
_refine_ls_goodness_of_fit_ref 0.992
_refine_ls_hydrogen_treatment constr
_refine_ls_matrix_type full
_refine_ls_number_parameters 1520
_refine_ls_number_reflns 24029
_refine_ls_number_restraints 0
_refine_ls_restrained_S_all 0.992
_refine_ls_R_factor_all 0.1607
_refine_ls_R_factor_gt 0.0897
_refine_ls_shift/su_max 0.000
_refine_ls_shift/su_mean 0.000
_refine_ls_structure_factor_coef Fsqd
_refine_ls_weighting_details 'w=1/[\s^2^(Fo^2^)+(0.1639P)^2^] where P=(Fo^2^+2Fc^2^)/3'
_refine_ls_weighting_scheme calc
_refine_ls_wR_factor_gt 0.2339
_refine_ls_wR_factor_ref 0.2909
_reflns_Friedel_coverage 0.000
_reflns_number_gt 11500
_reflns_number_total 24029
_reflns_threshold_expression 'I > 2\s(I)'
_cod_data_source_file ja7b11062_si_005.cif
_cod_data_source_block 151102RAL_KL_11_0m_a
_cod_database_code 4126808
_shelx_shelxl_version_number 2014/7
_shelx_estimated_absorpt_t_min 0.790
_shelx_estimated_absorpt_t_max 0.967
_exptl_absorpt_special_details 'crystal mounted on a Cryoloop using Paratone-N'

loop_
_space_group_symop_operation_xyz
'x, y, z'
'-x, y+1/2, -z+1/2'
'-x, -y, -z'
'x, -y-1/2, z-1/2'

loop_
_atom_site_label
_atom_site_type_symbol
_atom_site_fract_x
_atom_site_fract_y
_atom_site_fract_z
_atom_site_U_iso_or_equiv
_atom_site_adp_type
_atom_site_occupancy
_atom_site_site_symmetry_order
_atom_site_calc_flag
_atom_site_refinement_flags_posn
_atom_site_refinement_flags_adp
B5 B 0.1947(2) 0.2223(2) 0.21769(17) 0.0471(12) Uani 1 1 d . .
B6 B 0.0613(3) 0.3394(3) -0.02683(19) 0.0593(16) Uani 1 1 d . .
O1 O 0.28854(13) 0.62605(13) 0.34073(9) 0.0458(7) Uani 1 1 d . .
O2 O 0.21895(13) 0.63381(13) 0.34261(9) 0.0450(7) Uani 1 1 d . .
N1 N 0.07120(16) 0.56344(16) 0.34176(11) 0.0442(9) Uani 1 1 d . .
N2 N 0.39418(16) 0.55707(15) 0.28536(11) 0.0422(8) Uani 1 1 d . .
C1 C 0.1106(2) 0.6020(2) 0.32549(14) 0.0443(10) Uani 1 1 d . .
C2 C 0.0925(2) 0.6618(2) 0.31482(16) 0.0510(11) Uani 1 1 d . .
H2 H 0.1198 0.6871 0.3021 0.061 Uiso 1 1 calc R U
C3 C 0.0350(2) 0.6845(2) 0.32273(17) 0.0576(13) Uani 1 1 d . .
H3 H 0.0242 0.7260 0.3184 0.069 Uiso 1 1 calc R U
C4 C -0.0063(2) 0.6445(2) 0.33719(16) 0.0523(12) Uani 1 1 d . .
H4 H -0.0472 0.6585 0.3414 0.063 Uiso 1 1 calc R U
C5 C 0.0109(2) 0.5848(2) 0.34560(15) 0.0472(11) Uani 1 1 d . .
C6 C -0.0378(2) 0.5437(2) 0.35740(15) 0.0543(12) Uani 1 1 d . .
H6A H -0.0826 0.5571 0.3416 0.081 Uiso 1 1 calc R U
H6B H -0.0321 0.5443 0.3908 0.081 Uiso 1 1 calc R U
H6C H -0.0309 0.5027 0.3475 0.081 Uiso 1 1 calc R U
C7 C 0.0826(2) 0.4887(2) 0.41055(16) 0.0526(12) Uani 1 1 d . .
C8 C 0.1108(2) 0.5331(2) 0.44355(15) 0.0593(13) Uani 1 1 d . .
H8 H 0.1327 0.5664 0.4343 0.071 Uiso 1 1 calc R U
C9 C 0.1075(3) 0.5300(3) 0.48940(18) 0.0777(18) Uani 1 1 d . .
H9 H 0.1266 0.5610 0.5105 0.093 Uiso 1 1 calc R U
C10 C 0.0767(3) 0.4822(4) 0.5040(2) 0.090(2) Uani 1 1 d . .
H10 H 0.0750 0.4799 0.5352 0.108 Uiso 1 1 calc R U
C11 C 0.0485(3) 0.4374(3) 0.4733(2) 0.0801(19) Uani 1 1 d . .
H11 H 0.0274 0.4042 0.4834 0.096 Uiso 1 1 calc R U
C12 C 0.0509(2) 0.4411(2) 0.42616(18) 0.0668(15) Uani 1 1 d . .
H12 H 0.0305 0.4105 0.4051 0.080 Uiso 1 1 calc R U
C13 C 0.0543(2) 0.4490(2) 0.31979(16) 0.0489(11) Uani 1 1 d . .
C14 C 0.0571(2) 0.3865(2) 0.32710(19) 0.0574(13) Uani 1 1 d . .
H14 H 0.0828 0.3711 0.3557 0.069 Uiso 1 1 calc R U
C15 C 0.0234(2) 0.3465(2) 0.2935(2) 0.0708(15) Uani 1 1 d . .
H15 H 0.0250 0.3046 0.3001 0.085 Uiso 1 1 calc R U
C16 C -0.0126(3) 0.3666(3) 0.2506(2) 0.0751(16) Uani 1 1 d . .
H16 H -0.0353 0.3391 0.2277 0.090 Uiso 1 1 calc R U
C17 C -0.0148(2) 0.4279(3) 0.24204(19) 0.0680(15) Uani 1 1 d . .
H17 H -0.0386 0.4426 0.2127 0.082 Uiso 1 1 calc R U
C18 C 0.0171(2) 0.4677(2) 0.27568(16) 0.0535(12) Uani 1 1 d . .
H18 H 0.0140 0.5096 0.2689 0.064 Uiso 1 1 calc R U
C19 C 0.17158(19) 0.48768(19) 0.36553(13) 0.0400(10) Uani 1 1 d . .
C20 C 0.2092(2) 0.44052(19) 0.39036(14) 0.0438(10) Uani 1 1 d . .
H20 H 0.1885 0.4127 0.4061 0.053 Uiso 1 1 calc R U
C21 C 0.2755(2) 0.43312(19) 0.39266(14) 0.0447(10) Uani 1 1 d . .
H21 H 0.2992 0.4011 0.4106 0.054 Uiso 1 1 calc R U
C22 C 0.3082(2) 0.47152(18) 0.36924(13) 0.0401(10) Uani 1 1 d . .
H22 H 0.3532 0.4651 0.3698 0.048 Uiso 1 1 calc R U
C23 C 0.27282(18) 0.51908(19) 0.34530(13) 0.0385(9) Uani 1 1 d . .
C24 C 0.20574(19) 0.52659(19) 0.34468(13) 0.0419(10) Uani 1 1 d . .
C25 C 0.17658(18) 0.58271(18) 0.31942(13) 0.0372(9) Uani 1 1 d . .
C26 C 0.1838(2) 0.57976(19) 0.27093(14) 0.0434(10) Uani 1 1 d . .
C27 C 0.1354(2) 0.5824(2) 0.22945(14) 0.0477(11) Uani 1 1 d . .
H27 H 0.0905 0.5891 0.2288 0.057 Uiso 1 1 calc R U
C28 C 0.1543(2) 0.5748(2) 0.18830(15) 0.0532(12) Uani 1 1 d . .
H28 H 0.1217 0.5752 0.1596 0.064 Uiso 1 1 calc R U
C29 C 0.2201(2) 0.5669(2) 0.18924(14) 0.0503(11) Uani 1 1 d . .
H29 H 0.2314 0.5620 0.1609 0.060 Uiso 1 1 calc R U
C30 C 0.2711(2) 0.56582(19) 0.23087(13) 0.0428(10) Uani 1 1 d . .
C31 C 0.25051(19) 0.57112(19) 0.27071(13) 0.0408(10) Uani 1 1 d . .
C32 C 0.29590(18) 0.56804(18) 0.31774(13) 0.0381(9) Uani 1 1 d . .
C33 C 0.36985(19) 0.56604(19) 0.32283(14) 0.0427(10) Uani 1 1 d . .
C34 C 0.4105(2) 0.57260(19) 0.36699(14) 0.0449(10) Uani 1 1 d . .
H34 H 0.3917 0.5806 0.3919 0.054 Uiso 1 1 calc R U
C35 C 0.4775(2) 0.5676(2) 0.37497(15) 0.0493(11) Uani 1 1 d . .
H35 H 0.5060 0.5725 0.4051 0.059 Uiso 1 1 calc R U
C36 C 0.5022(2) 0.5551(2) 0.33812(14) 0.0479(11) Uani 1 1 d . .
H36 H 0.5485 0.5497 0.3431 0.058 Uiso 1 1 calc R U
C37 C 0.4615(2) 0.5502(2) 0.29388(14) 0.0436(10) Uani 1 1 d . .
C38 C 0.4924(2) 0.5377(2) 0.25536(14) 0.0524(12) Uani 1 1 d . .
H38A H 0.4835 0.4959 0.2451 0.079 Uiso 1 1 calc R U
H38B H 0.5402 0.5441 0.2661 0.079 Uiso 1 1 calc R U
H38C H 0.4736 0.5650 0.2296 0.079 Uiso 1 1 calc R U
C39 C 0.3561(2) 0.4938(2) 0.20824(14) 0.0465(11) Uani 1 1 d . .
C40 C 0.3367(2) 0.4420(2) 0.22876(15) 0.0530(12) Uani 1 1 d . .
H40 H 0.3201 0.4469 0.2551 0.064 Uiso 1 1 calc R U
C41 C 0.3409(2) 0.3844(2) 0.21201(15) 0.0546(12) Uani 1 1 d . .
H41 H 0.3279 0.3509 0.2272 0.066 Uiso 1 1 calc R U
C42 C 0.3637(2) 0.3753(2) 0.17342(17) 0.0614(13) Uani 1 1 d . .
H42 H 0.3661 0.3359 0.1618 0.074 Uiso 1 1 calc R U
C43 C 0.3830(3) 0.4246(2) 0.15204(18) 0.0684(15) Uani 1 1 d . .
H43 H 0.3988 0.4193 0.1255 0.082 Uiso 1 1 calc R U
C44 C 0.3792(3) 0.4823(2) 0.16960(16) 0.0608(13) Uani 1 1 d . .
H44 H 0.3930 0.5154 0.1545 0.073 Uiso 1 1 calc R U
C45 C 0.3696(2) 0.6193(2) 0.20891(14) 0.0445(10) Uani 1 1 d . .
C46 C 0.3554(2) 0.6275(2) 0.16089(15) 0.0573(12) Uani 1 1 d . .
H46 H 0.3334 0.5962 0.1412 0.069 Uiso 1 1 calc R U
C47 C 0.3726(2) 0.6796(2) 0.14109(17) 0.0623(13) Uani 1 1 d . .
H47 H 0.3629 0.6831 0.1085 0.075 Uiso 1 1 calc R U
C48 C 0.4038(2) 0.7268(2) 0.16912(16) 0.0578(12) Uani 1 1 d . .
H48 H 0.4174 0.7618 0.1559 0.069 Uiso 1 1 calc R U
C49 C 0.4147(2) 0.7217(2) 0.21631(16) 0.0572(12) Uani 1 1 d . .
H49 H 0.4337 0.7543 0.2358 0.069 Uiso 1 1 calc R U
C50 C 0.3980(2) 0.6687(2) 0.23535(16) 0.0516(11) Uani 1 1 d . .
H50 H 0.4063 0.6661 0.2679 0.062 Uiso 1 1 calc R U
B1 B 0.0932(2) 0.4949(2) 0.35978(18) 0.0462(12) Uani 1 1 d . .
B2 B 0.3479(2) 0.5589(2) 0.23103(16) 0.0427(12) Uani 1 1 d . .
O3 O 0.26015(13) 0.11552(12) 0.00823(9) 0.0448(7) Uani 1 1 d . .
O4 O 0.25268(13) 0.04892(13) 0.00428(9) 0.0459(7) Uani 1 1 d . .
N3 N 0.36387(16) 0.23846(16) 0.03250(11) 0.0446(9) Uani 1 1 d . .
N4 N 0.30532(16) -0.09000(16) 0.05059(11) 0.0452(9) Uani 1 1 d . .
C51 C 0.3181(2) 0.19967(19) 0.04204(14) 0.0437(10) Uani 1 1 d . .
C52 C 0.2617(2) 0.2206(2) 0.05334(15) 0.0488(11) Uani 1 1 d . .
H52 H 0.2302 0.1929 0.0589 0.059 Uiso 1 1 calc R U
C53 C 0.2519(2) 0.2815(2) 0.05637(14) 0.0514(12) Uani 1 1 d . .
H53 H 0.2135 0.2965 0.0637 0.062 Uiso 1 1 calc R U
C54 C 0.2990(2) 0.3202(2) 0.04855(15) 0.0514(11) Uani 1 1 d . .
H54 H 0.2932 0.3623 0.0513 0.062 Uiso 1 1 calc R U
C55 C 0.3548(2) 0.2994(2) 0.03676(15) 0.0505(11) Uani 1 1 d . .
C56 C 0.4046(2) 0.3443(2) 0.03031(17) 0.0593(13) Uani 1 1 d . .
H56A H 0.3992 0.3509 -0.0027 0.089 Uiso 1 1 calc R U
H56B H 0.4492 0.3292 0.0445 0.089 Uiso 1 1 calc R U
H56C H 0.3980 0.3825 0.0449 0.089 Uiso 1 1 calc R U
C57 C 0.4906(2) 0.2213(2) 0.06779(15) 0.0475(11) Uani 1 1 d . .
C58 C 0.4806(2) 0.2387(2) 0.11056(16) 0.0596(13) Uani 1 1 d . .
H58 H 0.4367 0.2455 0.1125 0.072 Uiso 1 1 calc R U
C59 C 0.5325(3) 0.2463(3) 0.15011(17) 0.0715(15) Uani 1 1 d . .
H59 H 0.5237 0.2583 0.1783 0.086 Uiso 1 1 calc R U
C60 C 0.5970(3) 0.2365(2) 0.14824(18) 0.0679(15) Uani 1 1 d . .
H60 H 0.6329 0.2424 0.1748 0.082 Uiso 1 1 calc R U
C61 C 0.6084(2) 0.2178(2) 0.10677(17) 0.0627(13) Uani 1 1 d . .
H61 H 0.6524 0.2106 0.1052 0.075 Uiso 1 1 calc R U
C62 C 0.5571(2) 0.2095(2) 0.06829(16) 0.0548(12) Uani 1 1 d . .
H62 H 0.5664 0.1954 0.0409 0.066 Uiso 1 1 calc R U
C63 C 0.4437(2) 0.2501(2) -0.02335(15) 0.0467(11) Uani 1 1 d . .
C64 C 0.5014(2) 0.2820(2) -0.02378(16) 0.0566(12) Uani 1 1 d . .
H64 H 0.5352 0.2855 0.0042 0.068 Uiso 1 1 calc R U
C65 C 0.5111(2) 0.3084(2) -0.06328(16) 0.0674(15) Uani 1 1 d . .
H65 H 0.5512 0.3290 -0.0621 0.081 Uiso 1 1 calc R U
C66 C 0.4625(2) 0.3048(2) -0.10443(17) 0.0684(15) Uani 1 1 d . .
H66 H 0.4690 0.3226 -0.1316 0.082 Uiso 1 1 calc R U
C67 C 0.4045(2) 0.2751(2) -0.10548(16) 0.0632(14) Uani 1 1 d . .
H67 H 0.3703 0.2734 -0.1334 0.076 Uiso 1 1 calc R U
C68 C 0.3961(2) 0.2478(2) -0.06609(14) 0.0520(12) Uani 1 1 d . .
H68 H 0.3562 0.2265 -0.0680 0.062 Uiso 1 1 calc R U
C69 C 0.4220(2) 0.1444(2) 0.00647(14) 0.0429(10) Uani 1 1 d . .
C70 C 0.4618(2) 0.1148(2) -0.01840(14) 0.0499(11) Uani 1 1 d . .
H70 H 0.4946 0.1370 -0.0280 0.060 Uiso 1 1 calc R U
C71 C 0.4538(2) 0.0542(2) -0.02898(15) 0.0500(11) Uani 1 1 d . .
H71 H 0.4796 0.0362 -0.0471 0.060 Uiso 1 1 calc R U
C72 C 0.4088(2) 0.0186(2) -0.01385(14) 0.0477(11) Uani 1 1 d . .
H72 H 0.4050 -0.0233 -0.0203 0.057 Uiso 1 1 calc R U
C73 C 0.3696(2) 0.04632(19) 0.01105(14) 0.0426(10) Uani 1 1 d . .
C74 C 0.3758(2) 0.10834(19) 0.01905(13) 0.0423(10) Uani 1 1 d . .
C75 C 0.32452(19) 0.13224(19) 0.04047(14) 0.0403(10) Uani 1 1 d . .
C76 C 0.3287(2) 0.0992(2) 0.08504(13) 0.0416(10) Uani 1 1 d . .
C77 C 0.33241(19) 0.1235(2) 0.12819(14) 0.0445(10) Uani 1 1 d . .
H77 H 0.3363 0.1657 0.1331 0.053 Uiso 1 1 calc R U
C78 C 0.3304(2) 0.0843(2) 0.16433(15) 0.0479(11) Uani 1 1 d . .
H78 H 0.3327 0.1002 0.1941 0.057 Uiso 1 1 calc R U
C79 C 0.32510(19) 0.0224(2) 0.15725(14) 0.0437(10) Uani 1 1 d . .
H79 H 0.3225 -0.0032 0.1820 0.052 Uiso 1 1 calc R U
C80 C 0.32350(19) -0.0033(2) 0.11366(14) 0.0430(10) Uani 1 1 d . .
C81 C 0.32483(19) 0.0367(2) 0.07883(13) 0.0409(10) Uani 1 1 d . .
C82 C 0.31543(19) 0.01896(19) 0.02983(13) 0.0406(10) Uani 1 1 d . .
C83 C 0.3004(2) -0.0468(2) 0.01764(14) 0.0439(10) Uani 1 1 d . .
C84 C 0.2814(2) -0.0599(2) -0.02905(14) 0.0481(11) Uani 1 1 d . .
H84 H 0.2769 -0.0283 -0.0510 0.058 Uiso 1 1 calc R U
C85 C 0.2691(2) -0.1187(2) -0.04388(16) 0.0554(12) Uani 1 1 d . .
H85 H 0.2559 -0.1284 -0.0758 0.066 Uiso 1 1 calc R U
C86 C 0.2765(2) -0.1624(2) -0.01074(15) 0.0529(12) Uani 1 1 d . .
H86 H 0.2694 -0.2033 -0.0200 0.063 Uiso 1 1 calc R U
C87 C 0.2938(2) -0.1490(2) 0.03563(14) 0.0484(11) Uani 1 1 d . .
C88 C 0.3009(3) -0.2001(2) 0.06937(16) 0.0642(14) Uani 1 1 d . .
H88A H 0.2596 -0.2052 0.0783 0.096 Uiso 1 1 calc R U
H88B H 0.3369 -0.1913 0.0968 0.096 Uiso 1 1 calc R U
H88C H 0.3110 -0.2373 0.0550 0.096 Uiso 1 1 calc R U
C89 C 0.2585(2) -0.1000(2) 0.12461(15) 0.0484(11) Uani 1 1 d . .
C90 C 0.1972(2) -0.0723(2) 0.10746(16) 0.0552(12) Uani 1 1 d . .
H90 H 0.1930 -0.0418 0.0847 0.066 Uiso 1 1 calc R U
C91 C 0.1426(2) -0.0877(2) 0.12252(19) 0.0655(14) Uani 1 1 d . .
H91 H 0.1015 -0.0682 0.1099 0.079 Uiso 1 1 calc R U
C92 C 0.1479(3) -0.1317(3) 0.1562(2) 0.0739(16) Uani 1 1 d . .
H92 H 0.1105 -0.1419 0.1670 0.089 Uiso 1 1 calc R U
C93 C 0.2073(3) -0.1605(3) 0.17394(19) 0.0749(17) Uani 1 1 d . .
H93 H 0.2111 -0.1911 0.1966 0.090 Uiso 1 1 calc R U
C94 C 0.2619(2) -0.1444(2) 0.15841(16) 0.0608(13) Uani 1 1 d . .
H94 H 0.3028 -0.1642 0.1711 0.073 Uiso 1 1 calc R U
C95 C 0.3944(2) -0.10088(19) 0.13134(14) 0.0439(10) Uani 1 1 d . .
C96 C 0.4170(2) -0.1034(2) 0.17981(14) 0.0491(11) Uani 1 1 d . .
H96 H 0.3876 -0.0931 0.1978 0.059 Uiso 1 1 calc R U
C97 C 0.4819(2) -0.1209(2) 0.20225(15) 0.0545(12) Uani 1 1 d . .
H97 H 0.4958 -0.1218 0.2350 0.065 Uiso 1 1 calc R U
C98 C 0.5255(2) -0.1366(2) 0.17727(16) 0.0582(13) Uani 1 1 d . .
H98 H 0.5692 -0.1487 0.1926 0.070 Uiso 1 1 calc R U
C99 C 0.5051(2) -0.1345(2) 0.12962(17) 0.0639(14) Uani 1 1 d . .
H99 H 0.5348 -0.1457 0.1120 0.077 Uiso 1 1 calc R U
C100 C 0.4413(2) -0.1161(2) 0.10745(15) 0.0533(12) Uani 1 1 d . .
H100 H 0.4288 -0.1138 0.0747 0.064 Uiso 1 1 calc R U
B3 B 0.4319(2) 0.2146(2) 0.02051(17) 0.0445(12) Uani 1 1 d . .
B4 B 0.3214(3) -0.0753(2) 0.10684(17) 0.0449(12) Uani 1 1 d . .
O5 O 0.00479(14) 0.30204(16) 0.09373(10) 0.0607(9) Uani 1 1 d . .
O6 O 0.04351(13) 0.31948(15) 0.14074(9) 0.0542(8) Uani 1 1 d . .
N5 N 0.18456(16) 0.29602(16) 0.22656(11) 0.0449(9) Uani 1 1 d . .
N6 N 0.00092(19) 0.2953(2) -0.02174(13) 0.0646(12) Uani 1 1 d . .
C101 C 0.1462(2) 0.3330(2) 0.19391(14) 0.0460(11) Uani 1 1 d . .
C102 C 0.1333(2) 0.3920(2) 0.20304(15) 0.0504(11) Uani 1 1 d . .
H102 H 0.1056 0.4158 0.1795 0.060 Uiso 1 1 calc R U
C103 C 0.1601(2) 0.4166(2) 0.24600(15) 0.0506(11) Uani 1 1 d . .
H103 H 0.1519 0.4572 0.2527 0.061 Uiso 1 1 calc R U
C104 C 0.1991(2) 0.3797(2) 0.27871(15) 0.0508(11) Uani 1 1 d . .
H104 H 0.2186 0.3956 0.3086 0.061 Uiso 1 1 calc R U
C105 C 0.2111(2) 0.3204(2) 0.26987(14) 0.0476(11) Uani 1 1 d . .
C106 C 0.2532(2) 0.2837(2) 0.30794(14) 0.0611(13) Uani 1 1 d . .
H10A H 0.2973 0.2791 0.3030 0.092 Uiso 1 1 calc R U
H10B H 0.2331 0.2440 0.3084 0.092 Uiso 1 1 calc R U
H10C H 0.2568 0.3040 0.3375 0.092 Uiso 1 1 calc R U
C107 C 0.1494(2) 0.1864(2) 0.24513(15) 0.0489(11) Uani 1 1 d . .
C108 C 0.1043(2) 0.2129(2) 0.26637(16) 0.0618(13) Uani 1 1 d . .
H108 H 0.1009 0.2556 0.2663 0.074 Uiso 1 1 calc R U
C109 C 0.0643(3) 0.1795(2) 0.28757(18) 0.0699(15) Uani 1 1 d . .
H109 H 0.0348 0.1997 0.3017 0.084 Uiso 1 1 calc R U
C110 C 0.0670(3) 0.1177(2) 0.28824(17) 0.0637(14) Uani 1 1 d . .
H110 H 0.0397 0.0948 0.3026 0.076 Uiso 1 1 calc R U
C111 C 0.1115(2) 0.0891(2) 0.26717(16) 0.0608(13) Uani 1 1 d . .
H111 H 0.1140 0.0464 0.2671 0.073 Uiso 1 1 calc R U
C112 C 0.1514(2) 0.1228(2) 0.24658(15) 0.0544(12) Uani 1 1 d . .
H112 H 0.1813 0.1024 0.2329 0.065 Uiso 1 1 calc R U
C113 C 0.2726(2) 0.2059(2) 0.23357(14) 0.0479(11) Uani 1 1 d . .
C114 C 0.3019(2) 0.1649(2) 0.26887(15) 0.0553(12) Uani 1 1 d . .
H114 H 0.2743 0.1452 0.2848 0.066 Uiso 1 1 calc R U
C115 C 0.3688(2) 0.1519(2) 0.28153(17) 0.0616(13) Uani 1 1 d . .
H115 H 0.3860 0.1233 0.3052 0.074 Uiso 1 1 calc R U
C116 C 0.4102(2) 0.1806(2) 0.25967(18) 0.0609(13) Uani 1 1 d . .
H116 H 0.4563 0.1729 0.2688 0.073 Uiso 1 1 calc R U
C117 C 0.3840(2) 0.2211(2) 0.22396(18) 0.0609(13) Uani 1 1 d . .
H117 H 0.4121 0.2410 0.2086 0.073 Uiso 1 1 calc R U
C118 C 0.3163(2) 0.2319(2) 0.21119(16) 0.0512(11) Uani 1 1 d . .
H118 H 0.2989 0.2582 0.1860 0.061 Uiso 1 1 calc R U
C119 C 0.1661(2) 0.2087(2) 0.16372(14) 0.0451(10) Uani 1 1 d . .
C120 C 0.1761(2) 0.1520(2) 0.14454(15) 0.0494(11) Uani 1 1 d . .
H120 H 0.2055 0.1237 0.1631 0.059 Uiso 1 1 calc R U
C121 C 0.1439(2) 0.1370(2) 0.09955(15) 0.0537(12) Uani 1 1 d . .
H121 H 0.1520 0.0989 0.0878 0.064 Uiso 1 1 calc R U
C122 C 0.0995(2) 0.1769(2) 0.07087(16) 0.0554(12) Uani 1 1 d . .
H122 H 0.0760 0.1655 0.0405 0.066 Uiso 1 1 calc R U
C123 C 0.0909(2) 0.2336(2) 0.08806(14) 0.0504(11) Uani 1 1 d . .
C124 C 0.1261(2) 0.2483(2) 0.13334(14) 0.0461(11) Uani 1 1 d . .
C125 C 0.11563(19) 0.3125(2) 0.14524(14) 0.0452(11) Uani 1 1 d . .
C126 C 0.0487(2) 0.2847(2) 0.06413(14) 0.0503(12) Uani 1 1 d . .
C127 C -0.0013(2) 0.2702(3) 0.01937(17) 0.0628(14) Uani 1 1 d . .
C128 C -0.0503(2) 0.2285(3) 0.02244(18) 0.0714(16) Uani 1 1 d . .
H128 H -0.0505 0.2115 0.0514 0.086 Uiso 1 1 calc R U
C129 C -0.0981(2) 0.2123(3) -0.0168(2) 0.0817(18) Uani 1 1 d . .
H129 H -0.1321 0.1850 -0.0150 0.098 Uiso 1 1 calc R U
C130 C -0.0959(3) 0.2359(3) -0.0583(2) 0.0823(19) Uani 1 1 d . .
H130 H -0.1285 0.2248 -0.0855 0.099 Uiso 1 1 calc R U
C131 C -0.0461(3) 0.2763(3) -0.06096(17) 0.0717(17) Uani 1 1 d . .
C132 C -0.0427(3) 0.2975(3) -0.10760(17) 0.0883(19) Uani 1 1 d . .
H13A H 0.0028 0.2940 -0.1101 0.132 Uiso 1 1 calc R U
H13B H -0.0568 0.3397 -0.1118 0.132 Uiso 1 1 calc R U
H13C H -0.0719 0.2727 -0.1315 0.132 Uiso 1 1 calc R U
C133 C 0.0936(2) 0.3365(2) 0.06354(15) 0.0528(12) Uani 1 1 d . .
C134 C 0.1315(2) 0.3529(2) 0.10827(14) 0.0471(11) Uani 1 1 d . .
C135 C 0.1782(2) 0.3971(2) 0.11376(15) 0.0526(12) Uani 1 1 d . .
H135 H 0.2046 0.4079 0.1435 0.063 Uiso 1 1 calc R U
C136 C 0.1859(2) 0.4263(2) 0.07357(16) 0.0572(12) Uani 1 1 d . .
H136 H 0.2175 0.4576 0.0764 0.069 Uiso 1 1 calc R U
C137 C 0.1480(2) 0.4099(2) 0.03019(16) 0.0587(13) Uani 1 1 d . .
H137 H 0.1541 0.4306 0.0040 0.070 Uiso 1 1 calc R U
C138 C 0.1003(2) 0.3633(2) 0.02364(15) 0.0559(13) Uani 1 1 d . .
C139 C 0.0327(3) 0.3990(3) -0.05776(18) 0.0748(17) Uani 1 1 d . .
C140 C -0.0104(3) 0.4372(3) -0.0436(2) 0.093(2) Uani 1 1 d . .
H140 H -0.0268 0.4257 -0.0183 0.112 Uiso 1 1 calc R U
C141 C -0.0307(4) 0.4935(3) -0.0662(3) 0.108(3) Uani 1 1 d . .
H141 H -0.0623 0.5177 -0.0570 0.129 Uiso 1 1 calc R U
C142 C -0.0050(4) 0.5123(4) -0.1007(3) 0.129(3) Uani 1 1 d . .
H142 H -0.0157 0.5509 -0.1142 0.155 Uiso 1 1 calc R U
C143 C 0.0364(4) 0.4751(3) -0.1156(2) 0.127(3) Uani 1 1 d . .
H143 H 0.0527 0.4871 -0.1409 0.153 Uiso 1 1 calc R U
C144 C 0.0553(4) 0.4196(3) -0.09452(19) 0.095(2) Uani 1 1 d . .
H144 H 0.0847 0.3949 -0.1057 0.115 Uiso 1 1 calc R U
C145 C 0.1115(2) 0.2966(2) -0.04507(15) 0.0557(12) Uani 1 1 d . .
C146 C 0.1684(3) 0.3196(2) -0.05610(16) 0.0620(14) Uani 1 1 d . .
H146 H 0.1759 0.3619 -0.0543 0.074 Uiso 1 1 calc R U
C147 C 0.2136(3) 0.2831(2) -0.06942(17) 0.0645(14) Uani 1 1 d . .
H147 H 0.2494 0.3007 -0.0787 0.077 Uiso 1 1 calc R U
C148 C 0.2067(2) 0.2216(2) -0.06933(16) 0.0595(13) Uani 1 1 d . .
H148 H 0.2387 0.1965 -0.0773 0.071 Uiso 1 1 calc R U
C149 C 0.1530(2) 0.1963(2) -0.05752(16) 0.0560(12) Uani 1 1 d . .
H149 H 0.1481 0.1538 -0.0572 0.067 Uiso 1 1 calc R U
C150 C 0.1067(2) 0.2334(2) -0.04625(15) 0.0542(12) Uani 1 1 d . .
H150 H 0.0697 0.2153 -0.0389 0.065 Uiso 1 1 calc R U

loop_
_atom_site_aniso_label
_atom_site_aniso_U_11
_atom_site_aniso_U_22
_atom_site_aniso_U_33
_atom_site_aniso_U_23
_atom_site_aniso_U_13
_atom_site_aniso_U_12
B5 0.042(3) 0.052(3) 0.046(3) -0.005(2) 0.009(2) 0.001(2)
B6 0.055(3) 0.075(4) 0.046(3) -0.006(3) 0.008(3) 0.018(3)
O1 0.0340(15) 0.0522(19) 0.0512(17) -0.0065(14) 0.0113(14) -0.0010(13)
O2 0.0333(15) 0.0514(19) 0.0515(17) -0.0058(14) 0.0133(14) -0.0014(13)
N1 0.0355(19) 0.051(2) 0.047(2) 0.0059(17) 0.0120(17) 0.0054(16)
N2 0.0390(19) 0.051(2) 0.0379(19) 0.0039(16) 0.0132(17) 0.0010(16)
C1 0.038(2) 0.048(3) 0.048(2) 0.007(2) 0.014(2) 0.0029(19)
C2 0.043(3) 0.052(3) 0.058(3) 0.007(2) 0.013(2) 0.006(2)
C3 0.049(3) 0.052(3) 0.070(3) 0.010(3) 0.013(3) 0.010(2)
C4 0.040(2) 0.055(3) 0.064(3) 0.013(2) 0.016(2) 0.007(2)
C5 0.034(2) 0.055(3) 0.052(3) 0.002(2) 0.010(2) 0.0042(19)
C6 0.040(2) 0.069(3) 0.058(3) 0.010(2) 0.019(2) 0.000(2)
C7 0.042(3) 0.066(3) 0.052(3) 0.016(2) 0.017(2) 0.007(2)
C8 0.048(3) 0.091(4) 0.043(3) 0.009(3) 0.020(2) 0.011(3)
C9 0.062(3) 0.117(5) 0.055(3) 0.015(3) 0.017(3) 0.035(3)
C10 0.080(5) 0.127(6) 0.071(4) 0.039(4) 0.033(4) 0.048(4)
C11 0.069(4) 0.098(5) 0.090(4) 0.054(4) 0.050(4) 0.035(3)
C12 0.056(3) 0.081(4) 0.074(3) 0.035(3) 0.034(3) 0.024(3)
C13 0.034(2) 0.052(3) 0.058(3) 0.003(2) 0.009(2) -0.0043(19)
C14 0.045(3) 0.049(3) 0.081(4) 0.001(3) 0.021(3) -0.003(2)
C15 0.050(3) 0.059(4) 0.107(5) -0.009(3) 0.027(3) 0.000(3)
C16 0.059(3) 0.072(4) 0.092(4) -0.026(3) 0.015(3) -0.004(3)
C17 0.056(3) 0.070(4) 0.070(4) -0.020(3) 0.003(3) 0.000(3)
C18 0.046(3) 0.055(3) 0.056(3) -0.002(2) 0.007(2) 0.000(2)
C19 0.037(2) 0.045(3) 0.039(2) 0.0067(19) 0.0125(19) -0.0002(18)
C20 0.041(2) 0.049(3) 0.041(2) 0.003(2) 0.010(2) -0.0008(19)
C21 0.044(2) 0.049(3) 0.037(2) 0.000(2) 0.004(2) 0.0035(19)
C22 0.036(2) 0.049(3) 0.034(2) 0.0020(19) 0.0079(19) 0.0024(18)
C23 0.032(2) 0.047(3) 0.036(2) 0.0022(19) 0.0075(18) 0.0033(18)
C24 0.037(2) 0.049(3) 0.039(2) 0.0024(19) 0.0083(19) 0.0049(19)
C25 0.029(2) 0.045(3) 0.037(2) -0.0013(18) 0.0088(18) -0.0016(17)
C26 0.041(2) 0.052(3) 0.036(2) 0.0070(19) 0.007(2) -0.0008(19)
C27 0.041(2) 0.061(3) 0.041(2) 0.005(2) 0.011(2) 0.003(2)
C28 0.048(3) 0.070(3) 0.038(2) 0.008(2) 0.005(2) 0.003(2)
C29 0.045(3) 0.071(3) 0.032(2) 0.008(2) 0.005(2) 0.001(2)
C30 0.043(2) 0.051(3) 0.035(2) 0.0044(19) 0.013(2) 0.0009(19)
C31 0.037(2) 0.050(3) 0.033(2) -0.0020(19) 0.0050(19) 0.0004(18)
C32 0.029(2) 0.047(3) 0.038(2) -0.0027(19) 0.0087(18) -0.0011(17)
C33 0.035(2) 0.054(3) 0.039(2) 0.001(2) 0.010(2) 0.0001(19)
C34 0.039(2) 0.056(3) 0.037(2) -0.001(2) 0.005(2) -0.0021(19)
C35 0.040(2) 0.061(3) 0.045(2) 0.004(2) 0.009(2) -0.004(2)
C36 0.039(2) 0.058(3) 0.047(3) 0.003(2) 0.010(2) -0.002(2)
C37 0.038(2) 0.054(3) 0.038(2) 0.007(2) 0.010(2) 0.0039(19)
C38 0.046(3) 0.065(3) 0.048(3) 0.003(2) 0.015(2) 0.002(2)
C39 0.048(3) 0.051(3) 0.044(2) -0.004(2) 0.018(2) -0.006(2)
C40 0.059(3) 0.053(3) 0.046(3) -0.001(2) 0.012(2) -0.001(2)
C41 0.060(3) 0.051(3) 0.052(3) -0.006(2) 0.012(2) -0.001(2)
C42 0.066(3) 0.059(3) 0.062(3) -0.016(3) 0.022(3) -0.005(3)
C43 0.080(4) 0.066(4) 0.069(3) -0.019(3) 0.037(3) -0.012(3)
C44 0.083(4) 0.056(3) 0.050(3) -0.006(2) 0.030(3) -0.004(3)
C45 0.040(2) 0.056(3) 0.036(2) 0.008(2) 0.008(2) -0.003(2)
C46 0.070(3) 0.055(3) 0.046(3) 0.002(2) 0.014(3) -0.013(2)
C47 0.074(3) 0.063(4) 0.051(3) 0.008(3) 0.018(3) 0.000(3)
C48 0.058(3) 0.060(3) 0.056(3) 0.013(3) 0.015(3) 0.000(2)
C49 0.062(3) 0.053(3) 0.052(3) 0.006(2) 0.007(3) -0.005(2)
C50 0.055(3) 0.050(3) 0.047(3) 0.004(2) 0.010(2) -0.006(2)
B1 0.039(3) 0.048(3) 0.051(3) 0.009(2) 0.012(2) 0.004(2)
B2 0.039(3) 0.058(3) 0.033(2) 0.002(2) 0.013(2) -0.003(2)
O3 0.0429(16) 0.0423(18) 0.0454(16) 0.0009(13) 0.0050(14) 0.0011(13)
O4 0.0443(17) 0.0452(18) 0.0447(16) 0.0010(14) 0.0051(14) 0.0041(13)
N3 0.042(2) 0.046(2) 0.046(2) 0.0047(17) 0.0115(17) -0.0002(16)
N4 0.045(2) 0.052(2) 0.0374(19) 0.0045(17) 0.0090(17) -0.0010(17)
C51 0.047(2) 0.044(3) 0.042(2) 0.002(2) 0.017(2) 0.003(2)
C52 0.047(3) 0.047(3) 0.054(3) 0.000(2) 0.016(2) 0.004(2)
C53 0.052(3) 0.057(3) 0.047(3) 0.003(2) 0.016(2) 0.008(2)
C54 0.058(3) 0.047(3) 0.049(3) 0.000(2) 0.013(2) 0.005(2)
C55 0.051(3) 0.052(3) 0.051(3) 0.003(2) 0.018(2) 0.003(2)
C56 0.061(3) 0.048(3) 0.072(3) 0.005(3) 0.024(3) -0.006(2)
C57 0.043(2) 0.055(3) 0.043(2) 0.010(2) 0.009(2) 0.006(2)
C58 0.051(3) 0.080(4) 0.048(3) -0.001(3) 0.013(2) -0.001(2)
C59 0.062(3) 0.101(5) 0.044(3) -0.001(3) 0.001(3) -0.007(3)
C60 0.053(3) 0.084(4) 0.055(3) 0.005(3) -0.007(3) -0.007(3)
C61 0.053(3) 0.067(4) 0.061(3) 0.013(3) 0.003(3) 0.003(2)
C62 0.047(3) 0.060(3) 0.053(3) 0.008(2) 0.005(2) 0.006(2)
C63 0.040(2) 0.054(3) 0.046(2) -0.001(2) 0.010(2) -0.002(2)
C64 0.052(3) 0.070(3) 0.047(3) 0.008(2) 0.010(2) -0.005(2)
C65 0.056(3) 0.093(4) 0.051(3) 0.019(3) 0.011(3) -0.016(3)
C66 0.064(3) 0.088(4) 0.049(3) 0.018(3) 0.007(3) -0.013(3)
C67 0.052(3) 0.087(4) 0.045(3) 0.011(3) 0.002(2) -0.008(3)
C68 0.050(3) 0.064(3) 0.042(2) 0.006(2) 0.012(2) -0.003(2)
C69 0.038(2) 0.051(3) 0.040(2) 0.002(2) 0.011(2) -0.0034(19)
C70 0.047(3) 0.060(3) 0.045(2) 0.001(2) 0.016(2) 0.005(2)
C71 0.051(3) 0.058(3) 0.046(2) 0.002(2) 0.022(2) 0.006(2)
C72 0.047(3) 0.052(3) 0.046(2) 0.002(2) 0.014(2) -0.003(2)
C73 0.044(2) 0.048(3) 0.040(2) 0.002(2) 0.017(2) 0.0000(19)
C74 0.046(2) 0.046(3) 0.038(2) -0.0012(19) 0.016(2) 0.0013(19)
C75 0.037(2) 0.044(3) 0.041(2) -0.0042(19) 0.0123(19) -0.0022(18)
C76 0.041(2) 0.055(3) 0.030(2) 0.0059(19) 0.0119(19) 0.0019(19)
C77 0.040(2) 0.050(3) 0.043(2) -0.002(2) 0.011(2) -0.0024(19)
C78 0.046(3) 0.056(3) 0.042(2) -0.001(2) 0.014(2) 0.002(2)
C79 0.043(2) 0.052(3) 0.038(2) 0.001(2) 0.015(2) 0.003(2)
C80 0.036(2) 0.054(3) 0.038(2) -0.001(2) 0.0075(19) -0.0014(19)
C81 0.037(2) 0.052(3) 0.034(2) -0.0003(19) 0.0103(19) 0.0026(19)
C82 0.038(2) 0.047(3) 0.036(2) 0.0037(19) 0.0079(19) 0.0000(18)
C83 0.043(2) 0.050(3) 0.037(2) -0.004(2) 0.008(2) -0.006(2)
C84 0.052(3) 0.055(3) 0.034(2) -0.002(2) 0.006(2) -0.002(2)
C85 0.062(3) 0.055(3) 0.048(3) -0.001(2) 0.013(2) 0.002(2)
C86 0.061(3) 0.051(3) 0.044(3) -0.004(2) 0.009(2) -0.002(2)
C87 0.054(3) 0.046(3) 0.040(2) -0.001(2) 0.003(2) -0.001(2)
C88 0.082(4) 0.055(3) 0.051(3) 0.006(2) 0.010(3) -0.001(3)
C89 0.045(3) 0.056(3) 0.045(2) -0.001(2) 0.013(2) -0.002(2)
C90 0.044(3) 0.067(3) 0.057(3) -0.009(2) 0.018(2) -0.005(2)
C91 0.047(3) 0.077(4) 0.074(4) -0.019(3) 0.018(3) -0.007(3)
C92 0.060(4) 0.094(5) 0.073(4) -0.018(3) 0.029(3) -0.021(3)
C93 0.074(4) 0.092(5) 0.068(4) 0.001(3) 0.034(3) -0.029(3)
C94 0.056(3) 0.075(4) 0.054(3) 0.008(3) 0.019(3) -0.011(3)
C95 0.045(2) 0.050(3) 0.038(2) 0.001(2) 0.012(2) 0.000(2)
C96 0.047(3) 0.060(3) 0.038(2) 0.004(2) 0.006(2) 0.006(2)
C97 0.059(3) 0.064(3) 0.038(2) 0.000(2) 0.008(2) 0.004(2)
C98 0.045(3) 0.072(4) 0.052(3) 0.008(3) 0.003(2) 0.011(2)
C99 0.047(3) 0.093(4) 0.051(3) 0.008(3) 0.012(2) 0.015(3)
C100 0.054(3) 0.067(3) 0.042(2) -0.001(2) 0.018(2) 0.008(2)
B3 0.043(3) 0.050(3) 0.041(3) 0.004(2) 0.012(2) 0.000(2)
B4 0.053(3) 0.045(3) 0.038(3) 0.001(2) 0.014(2) -0.001(2)
O5 0.0419(17) 0.095(3) 0.0415(17) -0.0278(17) 0.0036(15) 0.0040(16)
O6 0.0346(16) 0.082(2) 0.0401(16) -0.0178(16) -0.0007(14) 0.0029(15)
N5 0.0387(19) 0.055(2) 0.0373(19) -0.0051(17) 0.0024(17) -0.0041(16)
N6 0.051(2) 0.093(3) 0.043(2) -0.018(2) -0.001(2) 0.022(2)
C101 0.044(2) 0.055(3) 0.037(2) -0.006(2) 0.005(2) 0.005(2)
C102 0.048(3) 0.057(3) 0.043(2) -0.009(2) 0.006(2) 0.005(2)
C103 0.050(3) 0.056(3) 0.043(2) -0.012(2) 0.007(2) -0.003(2)
C104 0.049(3) 0.060(3) 0.039(2) -0.005(2) 0.005(2) 0.002(2)
C105 0.049(3) 0.054(3) 0.036(2) -0.009(2) 0.006(2) 0.003(2)
C106 0.079(3) 0.058(3) 0.038(2) -0.007(2) 0.000(2) 0.003(3)
C107 0.054(3) 0.048(3) 0.048(3) -0.005(2) 0.018(2) -0.001(2)
C108 0.070(3) 0.055(3) 0.068(3) -0.008(3) 0.031(3) -0.005(3)
C109 0.088(4) 0.057(3) 0.081(4) -0.003(3) 0.053(3) -0.006(3)
C110 0.073(3) 0.061(4) 0.062(3) 0.003(3) 0.026(3) -0.008(3)
C111 0.073(3) 0.049(3) 0.060(3) -0.002(2) 0.016(3) 0.000(3)
C112 0.055(3) 0.058(3) 0.053(3) -0.003(2) 0.020(2) -0.002(2)
C113 0.047(3) 0.055(3) 0.041(2) -0.010(2) 0.010(2) -0.005(2)
C114 0.057(3) 0.059(3) 0.046(3) -0.006(2) 0.008(2) 0.002(2)
C115 0.043(3) 0.076(4) 0.058(3) -0.012(3) 0.000(2) 0.006(2)
C116 0.043(3) 0.061(3) 0.072(3) -0.014(3) 0.003(3) 0.003(2)
C117 0.039(3) 0.065(3) 0.079(4) -0.020(3) 0.015(3) -0.006(2)
C118 0.046(3) 0.050(3) 0.056(3) -0.011(2) 0.009(2) -0.002(2)
C119 0.037(2) 0.052(3) 0.046(2) -0.008(2) 0.010(2) 0.0011(19)
C120 0.039(2) 0.063(3) 0.048(3) -0.009(2) 0.015(2) -0.004(2)
C121 0.049(3) 0.063(3) 0.050(3) -0.016(2) 0.014(2) -0.010(2)
C122 0.044(3) 0.072(4) 0.048(3) -0.013(2) 0.009(2) -0.003(2)
C123 0.044(3) 0.064(3) 0.040(2) -0.013(2) 0.007(2) 0.004(2)
C124 0.038(2) 0.059(3) 0.042(2) -0.011(2) 0.011(2) -0.001(2)
C125 0.036(2) 0.058(3) 0.038(2) -0.006(2) 0.003(2) 0.003(2)
C126 0.037(2) 0.074(3) 0.038(2) -0.017(2) 0.006(2) 0.005(2)
C127 0.048(3) 0.084(4) 0.050(3) -0.020(3) 0.003(3) 0.008(3)
C128 0.046(3) 0.105(5) 0.057(3) -0.027(3) 0.003(3) -0.001(3)
C129 0.043(3) 0.109(5) 0.083(4) -0.037(4) -0.002(3) -0.002(3)
C130 0.054(3) 0.124(6) 0.058(4) -0.026(4) -0.003(3) 0.007(3)
C131 0.054(3) 0.104(5) 0.044(3) -0.026(3) -0.008(3) 0.023(3)
C132 0.094(4) 0.110(5) 0.048(3) -0.018(3) -0.005(3) 0.029(4)
C133 0.043(3) 0.071(3) 0.041(2) -0.014(2) 0.004(2) 0.014(2)
C134 0.047(3) 0.058(3) 0.033(2) -0.005(2) 0.004(2) 0.003(2)
C135 0.051(3) 0.066(3) 0.042(2) -0.005(2) 0.013(2) 0.004(2)
C136 0.059(3) 0.059(3) 0.054(3) -0.005(2) 0.016(3) 0.007(2)
C137 0.066(3) 0.065(3) 0.042(3) -0.006(2) 0.010(3) 0.013(3)
C138 0.052(3) 0.072(4) 0.043(3) -0.007(2) 0.012(2) 0.018(2)
C139 0.081(4) 0.082(4) 0.050(3) -0.020(3) -0.003(3) 0.037(3)
C140 0.092(4) 0.098(5) 0.070(4) -0.024(3) -0.012(3) 0.048(4)
C141 0.113(6) 0.090(5) 0.097(5) -0.038(4) -0.014(5) 0.053(4)
C142 0.169(8) 0.112(7) 0.072(5) -0.020(5) -0.030(5) 0.070(6)
C143 0.210(9) 0.079(5) 0.070(4) -0.006(4) -0.005(5) 0.060(5)
C144 0.151(6) 0.074(4) 0.052(3) 0.004(3) 0.009(4) 0.049(4)
C145 0.065(3) 0.059(3) 0.039(2) 0.000(2) 0.007(2) 0.017(2)
C146 0.083(4) 0.055(3) 0.055(3) 0.007(2) 0.030(3) 0.017(3)
C147 0.077(4) 0.059(4) 0.065(3) 0.003(3) 0.032(3) 0.010(3)
C148 0.065(3) 0.056(3) 0.059(3) -0.009(2) 0.020(3) 0.009(3)
C149 0.054(3) 0.058(3) 0.057(3) -0.006(2) 0.018(2) 0.007(2)
C150 0.053(3) 0.060(3) 0.047(3) -0.006(2) 0.009(2) 0.013(2)

loop_
_atom_type_symbol
_atom_type_description
_atom_type_scat_dispersion_real
_atom_type_scat_dispersion_imag
_atom_type_scat_source
C C 0.0181 0.0091 'International Tables Vol C Tables 4.2.6.8 and 6.1.1.4'
H H 0.0000 0.0000 'International Tables Vol C Tables 4.2.6.8 and 6.1.1.4'
B B 0.0090 0.0039 'International Tables Vol C Tables 4.2.6.8 and 6.1.1.4'
N N 0.0311 0.0180 'International Tables Vol C Tables 4.2.6.8 and 6.1.1.4'
O O 0.0492 0.0322 'International Tables Vol C Tables 4.2.6.8 and 6.1.1.4'

loop_
_geom_angle_atom_site_label_1
_geom_angle_atom_site_label_2
_geom_angle_atom_site_label_3
_geom_angle
C119 B5 C113 109.6(4)
C119 B5 C107 108.0(4)
C113 B5 C107 114.9(4)
C119 B5 N5 108.3(4)
C113 B5 N5 109.4(4)
C107 B5 N5 106.4(3)
C138 B6 C145 107.4(4)
C138 B6 C139 106.6(4)
C145 B6 C139 117.2(4)
C138 B6 N6 108.7(4)
C145 B6 N6 105.6(4)
C139 B6 N6 111.1(4)
O2 O1 C32 109.9(2)
O1 O2 C25 111.3(2)
C1 N1 C5 117.9(4)
C1 N1 B1 123.7(3)
C5 N1 B1 118.3(3)
C33 N2 C37 116.8(3)
C33 N2 B2 123.8(3)
C37 N2 B2 119.3(3)
N1 C1 C2 121.7(4)
N1 C1 C25 121.9(4)
C2 C1 C25 116.4(4)
C3 C2 C1 120.2(4)
C3 C2 H2 119.9
C1 C2 H2 119.9
C2 C3 C4 117.8(4)
C2 C3 H3 121.1
C4 C3 H3 121.1
C5 C4 C3 121.1(4)
C5 C4 H4 119.5
C3 C4 H4 119.5
C4 C5 N1 121.0(4)
C4 C5 C6 118.1(4)
N1 C5 C6 120.9(4)
C5 C6 H6A 109.5
C5 C6 H6B 109.5
H6A C6 H6B 109.5
C5 C6 H6C 109.5
H6A C6 H6C 109.5
H6B C6 H6C 109.5
C12 C7 C8 116.2(4)
C12 C7 B1 125.6(5)
C8 C7 B1 118.1(4)
C9 C8 C7 122.4(5)
C9 C8 H8 118.8
C7 C8 H8 118.8
C10 C9 C8 120.1(6)
C10 C9 H9 119.9
C8 C9 H9 119.9
C9 C10 C11 120.1(6)
C9 C10 H10 120.0
C11 C10 H10 120.0
C10 C11 C12 119.8(6)
C10 C11 H11 120.1
C12 C11 H11 120.1
C7 C12 C11 121.4(6)
C7 C12 H12 119.3
C11 C12 H12 119.3
C14 C13 C18 115.4(4)
C14 C13 B1 120.9(4)
C18 C13 B1 123.8(4)
C15 C14 C13 121.7(5)
C15 C14 H14 119.1
C13 C14 H14 119.1
C16 C15 C14 121.1(5)
C16 C15 H15 119.4
C14 C15 H15 119.4
C17 C16 C15 118.3(5)
C17 C16 H16 120.8
C15 C16 H16 120.8
C18 C17 C16 120.6(5)
C18 C17 H17 119.7
C16 C17 H17 119.7
C17 C18 C13 122.8(5)
C17 C18 H18 118.6
C13 C18 H18 118.6
C24 C19 C20 115.1(4)
C24 C19 B1 121.8(4)
C20 C19 B1 123.1(4)
C21 C20 C19 122.2(4)
C21 C20 H20 118.9
C19 C20 H20 118.9
C20 C21 C22 121.6(4)
C20 C21 H21 119.2
C22 C21 H21 119.2
C23 C22 C21 117.4(4)
C23 C22 H22 121.3
C21 C22 H22 121.3
C22 C23 C24 119.7(4)
C22 C23 C32 128.8(3)
C24 C23 C32 111.6(3)
C19 C24 C23 123.9(4)
C19 C24 C25 124.0(3)
C23 C24 C25 112.1(3)
O2 C25 C24 106.3(3)
O2 C25 C1 100.4(3)
C24 C25 C1 116.1(3)
O2 C25 C26 106.6(3)
C24 C25 C26 108.7(3)
C1 C25 C26 117.4(3)
C27 C26 C31 119.5(4)
C27 C26 C25 129.3(4)
C31 C26 C25 111.2(3)
C26 C27 C28 118.5(4)
C26 C27 H27 120.7
C28 C27 H27 120.7
C29 C28 C27 120.6(4)
C29 C28 H28 119.7
C27 C28 H28 119.7
C28 C29 C30 122.5(4)
C28 C29 H29 118.7
C30 C29 H29 118.7
C31 C30 C29 115.4(4)
C31 C30 B2 123.0(4)
C29 C30 B2 121.6(4)
C30 C31 C26 123.5(4)
C30 C31 C32 123.6(4)
C26 C31 C32 112.9(3)
C31 C32 O1 106.4(3)
C31 C32 C33 118.7(3)
O1 C32 C33 101.9(3)
C31 C32 C23 109.6(3)
O1 C32 C23 106.2(3)
C33 C32 C23 112.8(3)
N2 C33 C34 122.4(4)
N2 C33 C32 121.0(4)
C34 C33 C32 116.6(4)
C35 C34 C33 120.3(4)
C35 C34 H34 119.8
C33 C34 H34 119.8
C34 C35 C36 117.8(4)
C34 C35 H35 121.1
C36 C35 H35 121.1
C35 C36 C37 121.7(4)
C35 C36 H36 119.2
C37 C36 H36 119.2
N2 C37 C36 120.9(4)
N2 C37 C38 120.6(4)
C36 C37 C38 118.5(4)
C37 C38 H38A 109.5
C37 C38 H38B 109.5
H38A C38 H38B 109.5
C37 C38 H38C 109.5
H38A C38 H38C 109.5
H38B C38 H38C 109.5
C44 C39 C40 114.6(4)
C44 C39 B2 127.6(4)
C40 C39 B2 117.7(4)
C41 C40 C39 122.6(4)
C41 C40 H40 118.7
C39 C40 H40 118.7
C42 C41 C40 120.6(5)
C42 C41 H41 119.7
C40 C41 H41 119.7
C41 C42 C43 118.9(5)
C41 C42 H42 120.6
C43 C42 H42 120.6
C42 C43 C44 119.9(5)
C42 C43 H43 120.1
C44 C43 H43 120.1
C39 C44 C43 123.4(5)
C39 C44 H44 118.3
C43 C44 H44 118.3
C50 C45 C46 115.2(4)
C50 C45 B2 122.9(4)
C46 C45 B2 121.6(4)
C47 C46 C45 122.5(5)
C47 C46 H46 118.7
C45 C46 H46 118.7
C46 C47 C48 120.0(5)
C46 C47 H47 120.0
C48 C47 H47 120.0
C49 C48 C47 118.9(5)
C49 C48 H48 120.6
C47 C48 H48 120.6
C48 C49 C50 120.0(5)
C48 C49 H49 120.0
C50 C49 H49 120.0
C45 C50 C49 123.2(4)
C45 C50 H50 118.4
C49 C50 H50 118.4
C7 B1 C19 106.4(4)
C7 B1 C13 118.8(4)
C19 B1 C13 108.5(4)
C7 B1 N1 107.1(4)
C19 B1 N1 108.5(3)
C13 B1 N1 107.2(4)
C45 B2 C30 108.0(4)
C45 B2 C39 119.5(3)
C30 B2 C39 107.3(4)
C45 B2 N2 105.7(3)
C30 B2 N2 109.1(3)
C39 B2 N2 106.9(3)
C75 O3 O4 111.0(3)
O3 O4 C82 110.0(3)
C51 N3 C55 118.4(4)
C51 N3 B3 122.4(3)
C55 N3 B3 119.0(3)
C83 N4 C87 117.2(4)
C83 N4 B4 123.7(4)
C87 N4 B4 119.1(3)
N3 C51 C52 121.7(4)
N3 C51 C75 123.0(4)
C52 C51 C75 115.3(4)
C53 C52 C51 119.7(4)
C53 C52 H52 120.1
C51 C52 H52 120.1
C52 C53 C54 118.5(4)
C52 C53 H53 120.8
C54 C53 H53 120.8
C53 C54 C55 121.8(4)
C53 C54 H54 119.1
C55 C54 H54 119.1
N3 C55 C54 119.8(4)
N3 C55 C56 121.8(4)
C54 C55 C56 118.4(4)
C55 C56 H56A 109.5
C55 C56 H56B 109.5
H56A C56 H56B 109.5
C55 C56 H56C 109.5
H56A C56 H56C 109.5
H56B C56 H56C 109.5
C58 C57 C62 115.1(4)
C58 C57 B3 124.2(4)
C62 C57 B3 120.7(4)
C59 C58 C57 122.6(5)
C59 C58 H58 118.7
C57 C58 H58 118.7
C60 C59 C58 119.9(5)
C60 C59 H59 120.1
C58 C59 H59 120.1
C59 C60 C61 118.9(5)
C59 C60 H60 120.6
C61 C60 H60 120.6
C62 C61 C60 120.9(5)
C62 C61 H61 119.6
C60 C61 H61 119.6
C61 C62 C57 122.6(5)
C61 C62 H62 118.7
C57 C62 H62 118.7
C68 C63 C64 114.6(4)
C68 C63 B3 120.3(4)
C64 C63 B3 125.0(4)
C65 C64 C63 122.8(4)
C65 C64 H64 118.6
C63 C64 H64 118.6
C66 C65 C64 120.1(5)
C66 C65 H65 120.0
C64 C65 H65 120.0
C67 C66 C65 119.1(4)
C67 C66 H66 120.4
C65 C66 H66 120.4
C66 C67 C68 120.2(5)
C66 C67 H67 119.9
C68 C67 H67 119.9
C67 C68 C63 123.1(4)
C67 C68 H68 118.4
C63 C68 H68 118.4
C74 C69 C70 115.3(4)
C74 C69 B3 122.6(4)
C70 C69 B3 122.1(4)
C71 C70 C69 121.2(4)
C71 C70 H70 119.4
C69 C70 H70 119.4
C70 C71 C72 121.9(4)
C70 C71 H71 119.1
C72 C71 H71 119.1
C73 C72 C71 118.1(4)
C73 C72 H72 121.0
C71 C72 H72 121.0
C72 C73 C74 119.1(4)
C72 C73 C82 128.8(4)
C74 C73 C82 112.0(3)
C69 C74 C73 124.3(4)
C69 C74 C75 123.3(4)
C73 C74 C75 112.3(4)
O3 C75 C74 105.4(3)
O3 C75 C51 101.3(3)
C74 C75 C51 116.6(3)
O3 C75 C76 106.7(3)
C74 C75 C76 109.3(3)
C51 C75 C76 116.2(3)
C77 C76 C81 119.8(4)
C77 C76 C75 128.0(4)
C81 C76 C75 112.1(3)
C76 C77 C78 118.5(4)
C76 C77 H77 120.8
C78 C77 H77 120.8
C79 C78 C77 120.9(4)
C79 C78 H78 119.6
C77 C78 H78 119.6
C78 C79 C80 121.3(4)
C78 C79 H79 119.3
C80 C79 H79 119.3
C81 C80 C79 116.1(4)
C81 C80 B4 123.2(4)
C79 C80 B4 120.6(4)
C80 C81 C76 123.3(4)
C80 C81 C82 123.9(4)
C76 C81 C82 112.5(4)
C81 C82 O4 105.1(3)
C81 C82 C83 117.3(3)
O4 C82 C83 101.9(3)
C81 C82 C73 110.2(3)
O4 C82 C73 105.9(3)
C83 C82 C73 115.0(3)
N4 C83 C84 122.3(4)
N4 C83 C82 122.1(4)
C84 C83 C82 115.6(4)
C85 C84 C83 120.3(4)
C85 C84 H84 119.8
C83 C84 H84 119.8
C86 C85 C84 117.4(4)
C86 C85 H85 121.3
C84 C85 H85 121.3
C85 C86 C87 122.1(5)
C85 C86 H86 119.0
C87 C86 H86 119.0
C86 C87 N4 120.7(4)
C86 C87 C88 118.1(4)
N4 C87 C88 121.2(4)
C87 C88 H88A 109.5
C87 C88 H88B 109.5
H88A C88 H88B 109.5
C87 C88 H88C 109.5
H88A C88 H88C 109.5
H88B C88 H88C 109.5
C90 C89 C94 116.3(4)
C90 C89 B4 118.2(4)
C94 C89 B4 125.3(4)
C91 C90 C89 122.2(5)
C91 C90 H90 118.9
C89 C90 H90 118.9
C90 C91 C92 119.9(5)
C90 C91 H91 120.0
C92 C91 H91 120.0
C93 C92 C91 119.8(5)
C93 C92 H92 120.1
C91 C92 H92 120.1
C92 C93 C94 119.5(5)
C92 C93 H93 120.2
C94 C93 H93 120.2
C93 C94 C89 122.2(5)
C93 C94 H94 118.9
C89 C94 H94 118.9
C100 C95 C96 115.4(4)
C100 C95 B4 124.0(4)
C96 C95 B4 120.3(4)
C97 C96 C95 121.8(4)
C97 C96 H96 119.1
C95 C96 H96 119.1
C98 C97 C96 120.6(4)
C98 C97 H97 119.7
C96 C97 H97 119.7
C97 C98 C99 119.4(4)
C97 C98 H98 120.3
C99 C98 H98 120.3
C98 C99 C100 120.0(4)
C98 C99 H99 120.0
C100 C99 H99 120.0
C99 C100 C95 122.8(4)
C99 C100 H100 118.6
C95 C100 H100 118.6
C63 B3 C69 107.2(4)
C63 B3 C57 115.2(4)
C69 B3 C57 109.5(4)
C63 B3 N3 110.5(3)
C69 B3 N3 108.0(3)
C57 B3 N3 106.2(3)
C80 B4 C95 107.5(4)
C80 B4 C89 106.7(4)
C95 B4 C89 118.6(4)
C80 B4 N4 108.4(3)
C95 B4 N4 107.9(3)
C89 B4 N4 107.3(3)
O6 O5 C126 111.5(3)
O5 O6 C125 110.3(3)
C101 N5 C105 117.0(4)
C101 N5 B5 123.1(3)
C105 N5 B5 119.6(3)
C127 N6 C131 117.3(5)
C127 N6 B6 122.6(4)
C131 N6 B6 119.7(4)
N5 C101 C102 122.5(4)
N5 C101 C125 122.4(4)
C102 C101 C125 115.1(4)
C103 C102 C101 120.7(4)
C103 C102 H102 119.7
C101 C102 H102 119.7
C104 C103 C102 117.0(4)
C104 C103 H103 121.5
C102 C103 H103 121.5
C103 C104 C105 122.4(4)
C103 C104 H104 118.8
C105 C104 H104 118.8
C104 C105 N5 120.4(4)
C104 C105 C106 118.4(4)
N5 C105 C106 121.2(4)
C105 C106 H10A 109.5
C105 C106 H10B 109.5
H10A C106 H10B 109.5
C105 C106 H10C 109.5
H10A C106 H10C 109.5
H10B C106 H10C 109.5
C108 C107 C112 115.1(4)
C108 C107 B5 125.5(4)
C112 C107 B5 119.3(4)
C109 C108 C107 123.0(5)
C109 C108 H108 118.5
C107 C108 H108 118.5
C110 C109 C108 120.7(5)
C110 C109 H109 119.7
C108 C109 H109 119.7
C109 C110 C111 118.3(5)
C109 C110 H110 120.9
C111 C110 H110 120.9
C112 C111 C110 120.5(5)
C112 C111 H111 119.7
C110 C111 H111 119.7
C111 C112 C107 122.4(4)
C111 C112 H112 118.8
C107 C112 H112 118.8
C118 C113 C114 114.8(4)
C118 C113 B5 120.3(4)
C114 C113 B5 124.9(4)
C115 C114 C113 123.4(5)
C115 C114 H114 118.3
C113 C114 H114 118.3
C116 C115 C114 119.5(5)
C116 C115 H115 120.2
C114 C115 H115 120.2
C115 C116 C117 119.7(5)
C115 C116 H116 120.2
C117 C116 H116 120.2
C118 C117 C116 119.3(5)
C118 C117 H117 120.3
C116 C117 H117 120.3
C117 C118 C113 123.2(5)
C117 C118 H118 118.4
C113 C118 H118 118.4
C124 C119 C120 115.1(4)
C124 C119 B5 123.3(4)
C120 C119 B5 121.4(4)
C121 C120 C119 121.5(4)
C121 C120 H120 119.3
C119 C120 H120 119.3
C120 C121 C122 121.5(5)
C120 C121 H121 119.3
C122 C121 H121 119.3
C123 C122 C121 118.3(4)
C123 C122 H122 120.9
C121 C122 H122 120.9
C122 C123 C124 119.0(4)
C122 C123 C126 128.7(4)
C124 C123 C126 112.3(4)
C119 C124 C123 124.3(4)
C119 C124 C125 123.3(4)
C123 C124 C125 112.3(4)
O6 C125 C124 106.6(3)
O6 C125 C101 102.6(3)
C124 C125 C101 117.8(4)
O6 C125 C134 106.5(3)
C124 C125 C134 108.0(3)
C101 C125 C134 114.3(4)
C133 C126 O5 107.4(4)
C133 C126 C123 107.2(4)
O5 C126 C123 106.8(4)
C133 C126 C127 116.6(4)
O5 C126 C127 101.1(3)
C123 C126 C127 116.7(4)
N6 C127 C128 121.8(5)
N6 C127 C126 122.6(5)
C128 C127 C126 115.6(5)
C129 C128 C127 119.7(6)
C129 C128 H128 120.2
C127 C128 H128 120.2
C130 C129 C128 119.4(6)
C130 C129 H129 120.3
C128 C129 H129 120.3
C129 C130 C131 120.3(5)
C129 C130 H130 119.8
C131 C130 H130 119.8
N6 C131 C130 121.4(5)
N6 C131 C132 120.1(6)
C130 C131 C132 118.5(5)
C131 C132 H13A 109.5
C131 C132 H13B 109.5
H13A C132 H13B 109.5
C131 C132 H13C 109.5
H13A C132 H13C 109.5
H13B C132 H13C 109.5
C138 C133 C134 123.7(5)
C138 C133 C126 123.6(4)
C134 C133 C126 112.6(4)
C135 C134 C133 120.3(4)
C135 C134 C125 128.3(4)
C133 C134 C125 111.4(4)
C134 C135 C136 117.7(4)
C134 C135 H135 121.1
C136 C135 H135 121.1
C137 C136 C135 121.0(5)
C137 C136 H136 119.5
C135 C136 H136 119.5
C136 C137 C138 122.1(5)
C136 C137 H137 118.9
C138 C137 H137 118.9
C133 C138 C137 115.1(4)
C133 C138 B6 122.3(5)
C137 C138 B6 122.4(4)
C140 C139 C144 115.5(6)
C140 C139 B6 119.4(5)
C144 C139 B6 124.5(5)
C139 C140 C141 121.7(7)
C139 C140 H140 119.2
C141 C140 H140 119.2
C142 C141 C140 120.2(7)
C142 C141 H141 119.9
C140 C141 H141 119.9
C141 C142 C143 118.9(8)
C141 C142 H142 120.6
C143 C142 H142 120.6
C142 C143 C144 121.2(8)
C142 C143 H143 119.4
C144 C143 H143 119.4
C139 C144 C143 122.4(6)
C139 C144 H144 118.8
C143 C144 H144 118.8
C150 C145 C146 114.4(4)
C150 C145 B6 123.0(5)
C146 C145 B6 122.1(5)
C147 C146 C145 122.7(5)
C147 C146 H146 118.7
C145 C146 H146 118.7
C148 C147 C146 120.2(5)
C148 C147 H147 119.9
C146 C147 H147 119.9
C147 C148 C149 119.7(5)
C147 C148 H148 120.1
C149 C148 H148 120.1
C150 C149 C148 119.5(5)
C150 C149 H149 120.2
C148 C149 H149 120.2
C149 C150 C145 123.3(5)
C149 C150 H150 118.3
C145 C150 H150 118.3

loop_
_geom_bond_atom_site_label_1
_geom_bond_atom_site_label_2
_geom_bond_distance
B5 C119 1.602(6)
B5 C113 1.619(6)
B5 C107 1.622(7)
B5 N5 1.681(6)
B6 C138 1.611(7)
B6 C145 1.617(7)
B6 C139 1.637(8)
B6 N6 1.641(7)
O1 O2 1.486(3)
O1 C32 1.489(5)
O2 C25 1.496(4)
N1 C1 1.366(5)
N1 C5 1.383(5)
N1 B1 1.641(6)
N2 C33 1.368(5)
N2 C37 1.377(5)
N2 B2 1.665(5)
C1 C2 1.397(6)
C1 C25 1.505(5)
C2 C3 1.384(6)
C2 H2 0.9500
C3 C4 1.388(6)
C3 H3 0.9500
C4 C5 1.382(6)
C4 H4 0.9500
C5 C6 1.480(6)
C6 H6A 0.9800
C6 H6B 0.9800
C6 H6C 0.9800
C7 C12 1.395(6)
C7 C8 1.413(6)
C7 B1 1.604(6)
C8 C9 1.399(6)
C8 H8 0.9500
C9 C10 1.373(8)
C9 H9 0.9500
C10 C11 1.379(8)
C10 H10 0.9500
C11 C12 1.433(7)
C11 H11 0.9500
C12 H12 0.9500
C13 C14 1.405(6)
C13 C18 1.411(6)
C13 B1 1.622(7)
C14 C15 1.390(7)
C14 H14 0.9500
C15 C16 1.385(7)
C15 H15 0.9500
C16 C17 1.382(7)
C16 H16 0.9500
C17 C18 1.377(6)
C17 H17 0.9500
C18 H18 0.9500
C19 C24 1.375(5)
C19 C20 1.402(5)
C19 B1 1.615(6)
C20 C21 1.383(5)
C20 H20 0.9500
C21 C22 1.397(5)
C21 H21 0.9500
C22 C23 1.380(5)
C22 H22 0.9500
C23 C24 1.412(5)
C23 C32 1.521(5)
C24 C25 1.503(5)
C25 C26 1.505(5)
C26 C27 1.385(5)
C26 C31 1.415(5)
C27 C28 1.405(5)
C27 H27 0.9500
C28 C29 1.383(6)
C28 H28 0.9500
C29 C30 1.416(5)
C29 H29 0.9500
C30 C31 1.380(5)
C30 B2 1.618(6)
C31 C32 1.483(5)
C32 C33 1.519(5)
C33 C34 1.383(5)
C34 C35 1.367(5)
C34 H34 0.9500
C35 C36 1.369(5)
C35 H35 0.9500
C36 C37 1.381(5)
C36 H36 0.9500
C37 C38 1.493(5)
C38 H38A 0.9800
C38 H38B 0.9800
C38 H38C 0.9800
C39 C44 1.394(5)
C39 C40 1.415(6)
C39 B2 1.629(7)
C40 C41 1.386(6)
C40 H40 0.9500
C41 C42 1.381(6)
C41 H41 0.9500
C42 C43 1.383(7)
C42 H42 0.9500
C43 C44 1.395(6)
C43 H43 0.9500
C44 H44 0.9500
C45 C50 1.393(6)
C45 C46 1.406(5)
C45 B2 1.614(6)
C46 C47 1.392(6)
C46 H46 0.9500
C47 C48 1.394(6)
C47 H47 0.9500
C48 C49 1.380(6)
C48 H48 0.9500
C49 C50 1.394(6)
C49 H49 0.9500
C50 H50 0.9500
O3 C75 1.487(5)
O3 O4 1.489(4)
O4 C82 1.494(4)
N3 C51 1.374(5)
N3 C55 1.378(5)
N3 B3 1.649(6)
N4 C83 1.363(5)
N4 C87 1.385(5)
N4 B4 1.666(6)
C51 C52 1.395(5)
C51 C75 1.506(6)
C52 C53 1.375(6)
C52 H52 0.9500
C53 C54 1.376(6)
C53 H53 0.9500
C54 C55 1.389(6)
C54 H54 0.9500
C55 C56 1.493(6)
C56 H56A 0.9800
C56 H56B 0.9800
C56 H56C 0.9800
C57 C58 1.410(6)
C57 C62 1.416(6)
C57 B3 1.623(6)
C58 C59 1.395(6)
C58 H58 0.9500
C59 C60 1.387(7)
C59 H59 0.9500
C60 C61 1.392(7)
C60 H60 0.9500
C61 C62 1.369(6)
C61 H61 0.9500
C62 H62 0.9500
C63 C68 1.404(6)
C63 C64 1.405(6)
C63 B3 1.610(6)
C64 C65 1.387(6)
C64 H64 0.9500
C65 C66 1.382(6)
C65 H65 0.9500
C66 C67 1.376(6)
C66 H66 0.9500
C67 C68 1.382(6)
C67 H67 0.9500
C68 H68 0.9500
C69 C74 1.385(5)
C69 C70 1.420(5)
C69 B3 1.613(6)
C70 C71 1.384(6)
C70 H70 0.9500
C71 C72 1.396(6)
C71 H71 0.9500
C72 C73 1.393(5)
C72 H72 0.9500
C73 C74 1.398(6)
C73 C82 1.522(5)
C74 C75 1.489(5)
C75 C76 1.509(5)
C76 C77 1.387(5)
C76 C81 1.400(6)
C77 C78 1.401(6)
C77 H77 0.9500
C78 C79 1.390(6)
C78 H78 0.9500
C79 C80 1.421(5)
C79 H79 0.9500
C80 C81 1.379(5)
C80 B4 1.609(6)
C81 C82 1.486(5)
C82 C83 1.519(6)
C83 C84 1.384(5)
C84 C85 1.382(6)
C84 H84 0.9500
C85 C86 1.370(6)
C85 H85 0.9500
C86 C87 1.377(6)
C86 H86 0.9500
C87 C88 1.504(6)
C88 H88A 0.9800
C88 H88B 0.9800
C88 H88C 0.9800
C89 C90 1.395(6)
C89 C94 1.404(6)
C89 B4 1.644(6)
C90 C91 1.381(6)
C90 H90 0.9500
C91 C92 1.392(7)
C91 H91 0.9500
C92 C93 1.377(7)
C92 H92 0.9500
C93 C94 1.392(6)
C93 H93 0.9500
C94 H94 0.9500
C95 C100 1.403(5)
C95 C96 1.409(5)
C95 B4 1.617(6)
C96 C97 1.405(6)
C96 H96 0.9500
C97 C98 1.371(6)
C97 H97 0.9500
C98 C99 1.383(6)
C98 H98 0.9500
C99 C100 1.391(6)
C99 H99 0.9500
C100 H100 0.9500
O5 O6 1.483(4)
O5 C126 1.490(5)
O6 C125 1.491(4)
N5 C101 1.367(5)
N5 C105 1.384(5)
N6 C127 1.366(6)
N6 C131 1.388(6)
C101 C102 1.379(6)
C101 C125 1.504(5)
C102 C103 1.378(6)
C102 H102 0.9500
C103 C104 1.372(6)
C103 H103 0.9500
C104 C105 1.380(6)
C104 H104 0.9500
C105 C106 1.489(6)
C106 H10A 0.9800
C106 H10B 0.9800
C106 H10C 0.9800
C107 C108 1.403(6)
C107 C112 1.414(6)
C108 C109 1.394(6)
C108 H108 0.9500
C109 C110 1.375(6)
C109 H109 0.9500
C110 C111 1.408(6)
C110 H110 0.9500
C111 C112 1.386(6)
C111 H111 0.9500
C112 H112 0.9500
C113 C118 1.395(6)
C113 C114 1.410(6)
C114 C115 1.385(6)
C114 H114 0.9500
C115 C116 1.376(6)
C115 H115 0.9500
C116 C117 1.397(7)
C116 H116 0.9500
C117 C118 1.391(6)
C117 H117 0.9500
C118 H118 0.9500
C119 C124 1.381(6)
C119 C120 1.424(6)
C120 C121 1.383(6)
C120 H120 0.9500
C121 C122 1.404(6)
C121 H121 0.9500
C122 C123 1.389(6)
C122 H122 0.9500
C123 C124 1.405(5)
C123 C126 1.502(6)
C124 C125 1.501(6)
C125 C134 1.530(6)
C126 C133 1.489(6)
C126 C127 1.506(6)
C127 C128 1.405(7)
C128 C129 1.378(6)
C128 H128 0.9500
C129 C130 1.364(8)
C129 H129 0.9500
C130 C131 1.395(8)
C130 H130 0.9500
C131 C132 1.498(7)
C132 H13A 0.9800
C132 H13B 0.9800
C132 H13C 0.9800
C133 C138 1.378(6)
C133 C134 1.416(6)
C134 C135 1.366(6)
C135 C136 1.417(6)
C135 H135 0.9500
C136 C137 1.385(6)
C136 H136 0.9500
C137 C138 1.417(7)
C137 H137 0.9500
C139 C140 1.386(7)
C139 C144 1.388(8)
C140 C141 1.433(9)
C140 H140 0.9500
C141 C142 1.355(10)
C141 H141 0.9500
C142 C143 1.357(9)
C142 H142 0.9500
C143 C144 1.396(8)
C143 H143 0.9500
C144 H144 0.9500
C145 C150 1.408(6)
C145 C146 1.415(6)
C146 C147 1.383(6)
C146 H146 0.9500
C147 C148 1.374(6)
C147 H147 0.9500
C148 C149 1.386(6)
C148 H148 0.9500
C149 C150 1.383(6)
C149 H149 0.9500
C150 H150 0.9500

loop_
_geom_torsion_atom_site_label_1
_geom_torsion_atom_site_label_2
_geom_torsion_atom_site_label_3
_geom_torsion_atom_site_label_4
_geom_torsion
C32 O1 O2 C25 -2.2(4)
C5 N1 C1 C2 2.7(6)
B1 N1 C1 C2 -173.5(4)
C5 N1 C1 C25 -179.1(4)
B1 N1 C1 C25 4.7(6)
N1 C1 C2 C3 3.2(7)
C25 C1 C2 C3 -175.1(4)
C1 C2 C3 C4 -6.0(7)
C2 C3 C4 C5 3.1(7)
C3 C4 C5 N1 2.8(7)
C3 C4 C5 C6 -175.3(4)
C1 N1 C5 C4 -5.7(6)
B1 N1 C5 C4 170.8(4)
C1 N1 C5 C6 172.4(4)
B1 N1 C5 C6 -11.1(6)
C12 C7 C8 C9 0.1(7)
B1 C7 C8 C9 -176.3(4)
C7 C8 C9 C10 0.8(8)
C8 C9 C10 C11 -0.6(8)
C9 C10 C11 C12 -0.4(8)
C8 C7 C12 C11 -1.1(7)
B1 C7 C12 C11 175.0(4)
C10 C11 C12 C7 1.3(8)
C18 C13 C14 C15 -2.4(6)
B1 C13 C14 C15 179.1(4)
C13 C14 C15 C16 2.4(7)
C14 C15 C16 C17 -0.6(8)
C15 C16 C17 C18 -1.1(8)
C16 C17 C18 C13 1.1(7)
C14 C13 C18 C17 0.6(6)
B1 C13 C18 C17 179.1(4)
C24 C19 C20 C21 -1.5(6)
B1 C19 C20 C21 176.1(4)
C19 C20 C21 C22 -1.7(6)
C20 C21 C22 C23 2.9(6)
C21 C22 C23 C24 -1.0(6)
C21 C22 C23 C32 178.8(4)
C20 C19 C24 C23 3.5(6)
B1 C19 C24 C23 -174.2(4)
C20 C19 C24 C25 -175.2(4)
B1 C19 C24 C25 7.2(6)
C22 C23 C24 C19 -2.3(6)
C32 C23 C24 C19 177.8(4)
C22 C23 C24 C25 176.5(4)
C32 C23 C24 C25 -3.4(5)
O1 O2 C25 C24 59.6(3)
O1 O2 C25 C1 -179.1(3)
O1 O2 C25 C26 -56.3(4)
C19 C24 C25 O2 122.3(4)
C23 C24 C25 O2 -56.6(4)
C19 C24 C25 C1 11.6(6)
C23 C24 C25 C1 -167.2(3)
C19 C24 C25 C26 -123.3(4)
C23 C24 C25 C26 57.9(4)
N1 C1 C25 O2 -131.6(4)
C2 C1 C25 O2 46.7(4)
N1 C1 C25 C24 -17.5(6)
C2 C1 C25 C24 160.8(4)
N1 C1 C25 C26 113.5(4)
C2 C1 C25 C26 -68.2(5)
O2 C25 C26 C27 -123.7(5)
C24 C25 C26 C27 122.1(5)
C1 C25 C26 C27 -12.2(7)
O2 C25 C26 C31 58.6(4)
C24 C25 C26 C31 -55.7(5)
C1 C25 C26 C31 170.1(4)
C31 C26 C27 C28 1.5(7)
C25 C26 C27 C28 -176.1(4)
C26 C27 C28 C29 -2.0(7)
C27 C28 C29 C30 0.1(7)
C28 C29 C30 C31 2.2(7)
C28 C29 C30 B2 -177.7(4)
C29 C30 C31 C26 -2.7(6)
B2 C30 C31 C26 177.2(4)
C29 C30 C31 C32 176.9(4)
B2 C30 C31 C32 -3.2(7)
C27 C26 C31 C30 0.9(7)
C25 C26 C31 C30 178.9(4)
C27 C26 C31 C32 -178.7(4)
C25 C26 C31 C32 -0.8(5)
C30 C31 C32 O1 121.2(4)
C26 C31 C32 O1 -59.1(4)
C30 C31 C32 C33 7.2(6)
C26 C31 C32 C33 -173.1(4)
C30 C31 C32 C23 -124.4(4)
C26 C31 C32 C23 55.3(5)
O2 O1 C32 C31 59.6(3)
O2 O1 C32 C33 -175.4(3)
O2 O1 C32 C23 -57.1(3)
C22 C23 C32 C31 127.2(4)
C24 C23 C32 C31 -52.9(4)
C22 C23 C32 O1 -118.2(4)
C24 C23 C32 O1 61.7(4)
C22 C23 C32 C33 -7.3(6)
C24 C23 C32 C33 172.5(3)
C37 N2 C33 C34 4.8(6)
B2 N2 C33 C34 -170.7(4)
C37 N2 C33 C32 -174.0(4)
B2 N2 C33 C32 10.5(6)
C31 C32 C33 N2 -10.9(6)
O1 C32 C33 N2 -127.3(4)
C23 C32 C33 N2 119.2(4)
C31 C32 C33 C34 170.3(4)
O1 C32 C33 C34 53.9(5)
C23 C32 C33 C34 -59.6(5)
N2 C33 C34 C35 -2.9(7)
C32 C33 C34 C35 175.9(4)
C33 C34 C35 C36 -0.9(7)
C34 C35 C36 C37 2.7(7)
C33 N2 C37 C36 -3.0(6)
B2 N2 C37 C36 172.8(4)
C33 N2 C37 C38 177.5(4)
B2 N2 C37 C38 -6.7(6)
C35 C36 C37 N2 -0.7(7)
C35 C36 C37 C38 178.8(4)
C44 C39 C40 C41 0.5(7)
B2 C39 C40 C41 179.4(4)
C39 C40 C41 C42 -1.0(7)
C40 C41 C42 C43 0.7(7)
C41 C42 C43 C44 0.0(8)
C40 C39 C44 C43 0.2(7)
B2 C39 C44 C43 -178.5(5)
C42 C43 C44 C39 -0.5(8)
C50 C45 C46 C47 4.1(7)
B2 C45 C46 C47 178.8(4)
C45 C46 C47 C48 -1.2(8)
C46 C47 C48 C49 -2.8(7)
C47 C48 C49 C50 3.6(7)
C46 C45 C50 C49 -3.2(7)
B2 C45 C50 C49 -177.8(4)
C48 C49 C50 C45 -0.6(7)
C12 C7 B1 C19 -111.6(5)
C8 C7 B1 C19 64.5(5)
C12 C7 B1 C13 11.0(7)
C8 C7 B1 C13 -172.9(4)
C12 C7 B1 N1 132.5(4)
C8 C7 B1 N1 -51.4(5)
C24 C19 B1 C7 -133.2(4)
C20 C19 B1 C7 49.4(6)
C24 C19 B1 C13 98.0(5)
C20 C19 B1 C13 -79.5(5)
C24 C19 B1 N1 -18.2(6)
C20 C19 B1 N1 164.4(4)
C14 C13 B1 C7 -51.5(6)
C18 C13 B1 C7 130.1(4)
C14 C13 B1 C19 70.1(5)
C18 C13 B1 C19 -108.3(5)
C14 C13 B1 N1 -172.9(4)
C18 C13 B1 N1 8.6(5)
C1 N1 B1 C7 127.0(4)
C5 N1 B1 C7 -49.3(5)
C1 N1 B1 C19 12.5(6)
C5 N1 B1 C19 -163.8(4)
C1 N1 B1 C13 -104.5(4)
C5 N1 B1 C13 79.3(4)
C50 C45 B2 C30 92.6(5)
C46 C45 B2 C30 -81.7(5)
C50 C45 B2 C39 -144.5(4)
C46 C45 B2 C39 41.2(6)
C50 C45 B2 N2 -24.1(5)
C46 C45 B2 N2 161.6(4)
C31 C30 B2 C45 -112.4(4)
C29 C30 B2 C45 67.4(5)
C31 C30 B2 C39 117.5(4)
C29 C30 B2 C39 -62.6(5)
C31 C30 B2 N2 2.0(6)
C29 C30 B2 N2 -178.2(4)
C44 C39 B2 C45 -1.5(7)
C40 C39 B2 C45 179.8(4)
C44 C39 B2 C30 121.7(5)
C40 C39 B2 C30 -56.9(5)
C44 C39 B2 N2 -121.3(5)
C40 C39 B2 N2 60.1(5)
C33 N2 B2 C45 110.0(4)
C37 N2 B2 C45 -65.4(5)
C33 N2 B2 C30 -5.8(6)
C37 N2 B2 C30 178.7(4)
C33 N2 B2 C39 -121.6(4)
C37 N2 B2 C39 63.0(5)
C75 O3 O4 C82 -6.4(3)
C55 N3 C51 C52 3.5(6)
B3 N3 C51 C52 178.2(4)
C55 N3 C51 C75 -177.4(4)
B3 N3 C51 C75 -2.6(6)
N3 C51 C52 C53 -1.8(6)
C75 C51 C52 C53 179.0(4)
C51 C52 C53 C54 -0.7(6)
C52 C53 C54 C55 1.5(7)
C51 N3 C55 C54 -2.7(6)
B3 N3 C55 C54 -177.6(4)
C51 N3 C55 C56 175.6(4)
B3 N3 C55 C56 0.7(6)
C53 C54 C55 N3 0.2(7)
C53 C54 C55 C56 -178.1(4)
C62 C57 C58 C59 2.7(7)
B3 C57 C58 C59 -177.4(5)
C57 C58 C59 C60 -0.3(8)
C58 C59 C60 C61 -1.4(8)
C59 C60 C61 C62 0.4(8)
C60 C61 C62 C57 2.2(8)
C58 C57 C62 C61 -3.7(7)
B3 C57 C62 C61 176.4(4)
C68 C63 C64 C65 -0.8(7)
B3 C63 C64 C65 175.4(5)
C63 C64 C65 C66 0.9(8)
C64 C65 C66 C67 0.4(9)
C65 C66 C67 C68 -1.8(8)
C66 C67 C68 C63 2.0(8)
C64 C63 C68 C67 -0.7(7)
B3 C63 C68 C67 -177.1(5)
C74 C69 C70 C71 0.2(6)
B3 C69 C70 C71 178.2(4)
C69 C70 C71 C72 -3.3(7)
C70 C71 C72 C73 2.5(6)
C71 C72 C73 C74 1.3(6)
C71 C72 C73 C82 177.5(4)
C70 C69 C74 C73 3.7(6)
B3 C69 C74 C73 -174.2(4)
C70 C69 C74 C75 -172.8(4)
B3 C69 C74 C75 9.2(6)
C72 C73 C74 C69 -4.6(6)
C82 C73 C74 C69 178.6(4)
C72 C73 C74 C75 172.3(4)
C82 C73 C74 C75 -4.5(5)
O4 O3 C75 C74 62.9(4)
O4 O3 C75 C51 -175.2(3)
O4 O3 C75 C76 -53.3(4)
C69 C74 C75 O3 119.9(4)
C73 C74 C75 O3 -57.0(4)
C69 C74 C75 C51 8.5(6)
C73 C74 C75 C51 -168.4(4)
C69 C74 C75 C76 -125.8(4)
C73 C74 C75 C76 57.3(5)
N3 C51 C75 O3 -125.5(4)
C52 C51 C75 O3 53.7(4)
N3 C51 C75 C74 -11.8(6)
C52 C51 C75 C74 167.4(4)
N3 C51 C75 C76 119.4(4)
C52 C51 C75 C76 -61.4(5)
O3 C75 C76 C77 -117.4(4)
C74 C75 C76 C77 129.1(4)
C51 C75 C76 C77 -5.4(6)
O3 C75 C76 C81 59.4(4)
C74 C75 C76 C81 -54.1(5)
C51 C75 C76 C81 171.4(3)
C81 C76 C77 C78 -1.7(6)
C75 C76 C77 C78 174.8(4)
C76 C77 C78 C79 0.3(6)
C77 C78 C79 C80 1.9(6)
C78 C79 C80 C81 -2.5(6)
C78 C79 C80 B4 176.6(4)
C79 C80 C81 C76 1.0(6)
B4 C80 C81 C76 -178.0(4)
C79 C80 C81 C82 -172.4(4)
B4 C80 C81 C82 8.6(6)
C77 C76 C81 C80 1.1(6)
C75 C76 C81 C80 -176.0(4)
C77 C76 C81 C82 175.1(4)
C75 C76 C81 C82 -1.9(5)
C80 C81 C82 O4 115.1(4)
C76 C81 C82 O4 -58.9(4)
C80 C81 C82 C83 2.9(6)
C76 C81 C82 C83 -171.2(3)
C80 C81 C82 C73 -131.2(4)
C76 C81 C82 C73 54.8(5)
O3 O4 C82 C81 62.8(4)
O3 O4 C82 C83 -174.4(3)
O3 O4 C82 C73 -53.8(4)
C72 C73 C82 C81 132.1(4)
C74 C73 C82 C81 -51.5(5)
C72 C73 C82 O4 -114.8(5)
C74 C73 C82 O4 61.6(4)
C72 C73 C82 C83 -3.1(6)
C74 C73 C82 C83 173.3(4)
C87 N4 C83 C84 3.3(6)
B4 N4 C83 C84 -174.4(4)
C87 N4 C83 C82 -176.7(4)
B4 N4 C83 C82 5.6(6)
C81 C82 C83 N4 -10.1(6)
O4 C82 C83 N4 -124.1(4)
C73 C82 C83 N4 121.9(4)
C81 C82 C83 C84 169.9(4)
O4 C82 C83 C84 55.9(4)
C73 C82 C83 C84 -58.2(5)
N4 C83 C84 C85 -2.5(7)
C82 C83 C84 C85 177.6(4)
C83 C84 C85 C86 -0.1(7)
C84 C85 C86 C87 1.7(7)
C85 C86 C87 N4 -0.8(7)
C85 C86 C87 C88 -179.9(4)
C83 N4 C87 C86 -1.7(6)
B4 N4 C87 C86 176.1(4)
C83 N4 C87 C88 177.3(4)
B4 N4 C87 C88 -4.9(6)
C94 C89 C90 C91 -0.4(7)
B4 C89 C90 C91 -176.0(4)
C89 C90 C91 C92 0.7(7)
C90 C91 C92 C93 -1.0(8)
C91 C92 C93 C94 1.0(8)
C92 C93 C94 C89 -0.8(8)
C90 C89 C94 C93 0.4(7)
B4 C89 C94 C93 175.7(4)
C100 C95 C96 C97 -0.8(7)
B4 C95 C96 C97 -174.8(4)
C95 C96 C97 C98 -0.5(7)
C96 C97 C98 C99 0.6(7)
C97 C98 C99 C100 0.7(8)
C98 C99 C100 C95 -2.1(8)
C96 C95 C100 C99 2.1(7)
B4 C95 C100 C99 175.9(5)
C68 C63 B3 C69 58.2(5)
C64 C63 B3 C69 -117.8(5)
C68 C63 B3 C57 -179.7(4)
C64 C63 B3 C57 4.3(7)
C68 C63 B3 N3 -59.3(5)
C64 C63 B3 N3 124.7(5)
C74 C69 B3 C63 -140.1(4)
C70 C69 B3 C63 42.1(5)
C74 C69 B3 C57 94.3(5)
C70 C69 B3 C57 -83.5(5)
C74 C69 B3 N3 -21.0(5)
C70 C69 B3 N3 161.2(4)
C58 C57 B3 C63 128.4(5)
C62 C57 B3 C63 -51.7(6)
C58 C57 B3 C69 -110.7(5)
C62 C57 B3 C69 69.2(5)
C58 C57 B3 N3 5.7(6)
C62 C57 B3 N3 -174.4(4)
C51 N3 B3 C63 134.7(4)
C55 N3 B3 C63 -50.6(5)
C51 N3 B3 C69 17.7(5)
C55 N3 B3 C69 -167.6(4)
C51 N3 B3 C57 -99.6(4)
C55 N3 B3 C57 75.1(5)
C81 C80 B4 C95 104.6(4)
C79 C80 B4 C95 -74.4(5)
C81 C80 B4 C89 -127.1(4)
C79 C80 B4 C89 53.9(5)
C81 C80 B4 N4 -11.8(6)
C79 C80 B4 N4 169.2(3)
C100 C95 B4 C80 -100.0(5)
C96 C95 B4 C80 73.5(5)
C100 C95 B4 C89 138.9(4)
C96 C95 B4 C89 -47.6(6)
C100 C95 B4 N4 16.7(6)
C96 C95 B4 N4 -169.8(4)
C90 C89 B4 C80 50.6(5)
C94 C89 B4 C80 -124.6(5)
C90 C89 B4 C95 172.1(4)
C94 C89 B4 C95 -3.2(7)
C90 C89 B4 N4 -65.5(5)
C94 C89 B4 N4 119.3(5)
C83 N4 B4 C80 4.7(5)
C87 N4 B4 C80 -172.9(4)
C83 N4 B4 C95 -111.4(4)
C87 N4 B4 C95 70.9(5)
C83 N4 B4 C89 119.6(4)
C87 N4 B4 C89 -58.0(5)
C126 O5 O6 C125 -2.0(4)
C119 B5 N5 C101 12.1(5)
C113 B5 N5 C101 131.5(4)
C107 B5 N5 C101 -103.8(4)
C119 B5 N5 C105 -173.8(3)
C113 B5 N5 C105 -54.4(5)
C107 B5 N5 C105 70.3(4)
C138 B6 N6 C127 -17.7(6)
C145 B6 N6 C127 97.3(5)
C139 B6 N6 C127 -134.8(4)
C138 B6 N6 C131 170.1(4)
C145 B6 N6 C131 -74.9(5)
C139 B6 N6 C131 53.0(6)
C105 N5 C101 C102 -0.6(6)
B5 N5 C101 C102 173.7(4)
C105 N5 C101 C125 178.6(4)
B5 N5 C101 C125 -7.1(6)
N5 C101 C102 C103 1.2(7)
C125 C101 C102 C103 -178.0(4)
C101 C102 C103 C104 -0.6(6)
C102 C103 C104 C105 -0.6(7)
C103 C104 C105 N5 1.3(7)
C103 C104 C105 C106 -178.9(4)
C101 N5 C105 C104 -0.6(6)
B5 N5 C105 C104 -175.1(4)
C101 N5 C105 C106 179.5(4)
B5 N5 C105 C106 5.0(6)
C119 B5 C107 C108 -108.3(5)
C113 B5 C107 C108 129.1(5)
N5 B5 C107 C108 7.9(6)
C119 B5 C107 C112 68.2(5)
C113 B5 C107 C112 -54.4(6)
N5 B5 C107 C112 -175.7(4)
C112 C107 C108 C109 0.2(7)
B5 C107 C108 C109 176.8(5)
C107 C108 C109 C110 -0.5(8)
C108 C109 C110 C111 0.3(8)
C109 C110 C111 C112 0.4(7)
C110 C111 C112 C107 -0.7(7)
C108 C107 C112 C111 0.5(7)
B5 C107 C112 C111 -176.4(4)
C119 B5 C113 C118 55.4(5)
C107 B5 C113 C118 177.2(4)
N5 B5 C113 C118 -63.2(5)
C119 B5 C113 C114 -123.0(5)
C107 B5 C113 C114 -1.2(6)
N5 B5 C113 C114 118.4(4)
C118 C113 C114 C115 1.4(7)
B5 C113 C114 C115 179.9(4)
C113 C114 C115 C116 1.3(7)
C114 C115 C116 C117 -2.1(7)
C115 C116 C117 C118 0.3(7)
C116 C117 C118 C113 2.6(7)
C114 C113 C118 C117 -3.3(6)
B5 C113 C118 C117 178.1(4)
C113 B5 C119 C124 -133.7(4)
C107 B5 C119 C124 100.4(5)
N5 B5 C119 C124 -14.5(5)
C113 B5 C119 C120 51.7(5)
C107 B5 C119 C120 -74.1(5)
N5 B5 C119 C120 171.0(3)
C124 C119 C120 C121 -4.2(6)
B5 C119 C120 C121 170.8(4)
C119 C120 C121 C122 -0.6(7)
C120 C121 C122 C123 3.2(7)
C121 C122 C123 C124 -0.7(6)
C121 C122 C123 C126 177.6(4)
C120 C119 C124 C123 6.8(6)
B5 C119 C124 C123 -168.0(4)
C120 C119 C124 C125 -173.0(4)
B5 C119 C124 C125 12.2(6)
C122 C123 C124 C119 -4.5(7)
C126 C123 C124 C119 176.9(4)
C122 C123 C124 C125 175.3(4)
C126 C123 C124 C125 -3.3(5)
O5 O6 C125 C124 -56.5(4)
O5 O6 C125 C101 179.0(3)
O5 O6 C125 C134 58.7(4)
C119 C124 C125 O6 -119.5(4)
C123 C124 C125 O6 60.7(4)
C119 C124 C125 C101 -4.9(6)
C123 C124 C125 C101 175.2(4)
C119 C124 C125 C134 126.4(4)
C123 C124 C125 C134 -53.4(5)
N5 C101 C125 O6 119.2(4)
C102 C101 C125 O6 -61.6(5)
N5 C101 C125 C124 2.5(6)
C102 C101 C125 C124 -178.3(4)
N5 C101 C125 C134 -126.0(4)
C102 C101 C125 C134 53.2(5)
O6 O5 C126 C133 -56.6(4)
O6 O5 C126 C123 58.2(4)
O6 O5 C126 C127 -179.3(4)
C122 C123 C126 C133 -119.3(5)
C124 C123 C126 C133 59.1(5)
C122 C123 C126 O5 125.7(5)
C124 C123 C126 O5 -55.8(5)
C122 C123 C126 C127 13.6(7)
C124 C123 C126 C127 -168.0(4)
C131 N6 C127 C128 -2.1(7)
B6 N6 C127 C128 -174.5(4)
C131 N6 C127 C126 177.2(4)
B6 N6 C127 C126 4.8(7)
C133 C126 C127 N6 11.4(6)
O5 C126 C127 N6 127.6(5)
C123 C126 C127 N6 -117.1(5)
C133 C126 C127 C128 -169.2(4)
O5 C126 C127 C128 -53.1(5)
C123 C126 C127 C128 62.2(6)
N6 C127 C128 C129 -0.5(8)
C126 C127 C128 C129 -179.8(4)
C127 C128 C129 C130 1.8(8)
C128 C129 C130 C131 -0.4(9)
C127 N6 C131 C130 3.5(7)
B6 N6 C131 C130 176.1(5)
C127 N6 C131 C132 -174.2(5)
B6 N6 C131 C132 -1.6(7)
C129 C130 C131 N6 -2.3(9)
C129 C130 C131 C132 175.5(5)
O5 C126 C133 C138 -125.6(4)
C123 C126 C133 C138 119.9(5)
C127 C126 C133 C138 -13.0(6)
O5 C126 C133 C134 58.0(5)
C123 C126 C133 C134 -56.4(5)
C127 C126 C133 C134 170.6(4)
C138 C133 C134 C135 -0.5(7)
C126 C133 C134 C135 175.9(4)
C138 C133 C134 C125 -176.6(4)
C126 C133 C134 C125 -0.2(5)
O6 C125 C134 C135 125.7(5)
C124 C125 C134 C135 -120.2(5)
C101 C125 C134 C135 13.1(6)
O6 C125 C134 C133 -58.6(4)
C124 C125 C134 C133 55.6(5)
C101 C125 C134 C133 -171.1(4)
C133 C134 C135 C136 1.3(7)
C125 C134 C135 C136 176.7(4)
C134 C135 C136 C137 -0.9(7)
C135 C136 C137 C138 -0.4(7)
C134 C133 C138 C137 -0.8(7)
C126 C133 C138 C137 -176.8(4)
C134 C133 C138 B6 174.0(4)
C126 C133 C138 B6 -2.0(7)
C136 C137 C138 C133 1.2(7)
C136 C137 C138 B6 -173.6(4)
C145 B6 C138 C133 -97.6(5)
C139 B6 C138 C133 136.1(5)
N6 B6 C138 C133 16.2(6)
C145 B6 C138 C137 76.9(6)
C139 B6 C138 C137 -49.5(6)
N6 B6 C138 C137 -169.4(4)
C138 B6 C139 C140 -59.6(7)
C145 B6 C139 C140 -179.9(5)
N6 B6 C139 C140 58.7(6)
C138 B6 C139 C144 111.1(6)
C145 B6 C139 C144 -9.2(8)
N6 B6 C139 C144 -130.6(6)
C144 C139 C140 C141 1.0(9)
B6 C139 C140 C141 172.5(5)
C139 C140 C141 C142 -3.8(11)
C140 C141 C142 C143 4.8(12)
C141 C142 C143 C144 -3.4(12)
C140 C139 C144 C143 0.5(10)
B6 C139 C144 C143 -170.5(6)
C142 C143 C144 C139 0.7(12)
C138 B6 C145 C150 104.8(5)
C139 B6 C145 C150 -135.3(5)
N6 B6 C145 C150 -11.1(6)
C138 B6 C145 C146 -67.7(6)
C139 B6 C145 C146 52.2(6)
N6 B6 C145 C146 176.4(4)
C150 C145 C146 C147 3.4(7)
B6 C145 C146 C147 176.5(4)
C145 C146 C147 C148 -4.5(8)
C146 C147 C148 C149 2.4(7)
C147 C148 C149 C150 0.4(7)
C148 C149 C150 C145 -1.4(7)
C146 C145 C150 C149 -0.5(7)
B6 C145 C150 C149 -173.5(4)

loop_
_platon_squeeze_void_nr
_platon_squeeze_void_average_x
_platon_squeeze_void_average_y
_platon_squeeze_void_average_z
_platon_squeeze_void_volume
_platon_squeeze_void_count_electrons
_platon_squeeze_void_content
1 0.500 0.814 0.399 3203 675 ' '
